data_4310690
loop_
_publ_author_name
'Victoria A. Milway'
'Virginie Niel'
'Tareque S. M. Abedin'
'Zhiqiang Xu'
'Laurence K. Thompson'
'Hilde Grove'
'David O. Miller'
'Stewart R. Parsons'

_publ_section_title
;
 Octanuclear and Nonanuclear Supramolecular Copper(II) Complexes with
 Linear "Tritopic" Ligands: Structural and Magnetic Studies
;
_journal_name_full 'Inorganic Chemistry'
_journal_page_first 1874
_journal_page_last 1884
_journal_paper_doi 10.1021/ic030113u
_journal_volume 43
_journal_year 2004
_chemical_formula_sum 'C120 H134 Cu9 N60 O52'
_chemical_formula_weight 3820.73
_chemical_name_systematic
;
  ?
;
_space_group_IT_number 2
_symmetry_cell_setting triclinic
_symmetry_space_group_name_Hall '-P 1'
_symmetry_space_group_name_H-M 'P -1'
_atom_sites_solution_hydrogens geom
_atom_sites_solution_primary direct
_atom_sites_solution_secondary difmap
_audit_creation_method SHELXL-97
_cell_angle_alpha 76.602(2)
_cell_angle_beta 89.710(2)
_cell_angle_gamma 89.960(2)
_cell_formula_units_Z 2
_cell_length_a 19.0832(16)
_cell_length_b 19.1410(16)
_cell_length_c 23.4911(19)
_cell_measurement_reflns_used 5555
_cell_measurement_temperature 193(2)
_cell_measurement_theta_max 26.260
_cell_measurement_theta_min 2.297
_cell_volume 8347.0(12)
_computing_cell_refinement 'Bruker SAINT (Bruker, 1997)'
_computing_data_collection 'Bruker SMART (Bruker, 1997)'
_computing_data_reduction 'Bruker SAINT (Bruker, 1997)'
_computing_molecular_graphics 'teXsan for Windows (MSC, 1997)'
_computing_publication_material 'teXsan for Windows (MSC, 1997)'
_computing_structure_refinement 'SHELXL-97 (Sheldrick, 1997)'
_computing_structure_solution 'SHELXS-97 (Sheldrick, 1990)'
_diffrn_ambient_temperature 193(2)
_diffrn_detector_area_resol_mean 8.192
_diffrn_measured_fraction_theta_full 0.980
_diffrn_measured_fraction_theta_max 0.980
_diffrn_measurement_device_type 'Bruker PLATFORM diffractometer/SMART 1000 CCD area detector'
_diffrn_measurement_method '\w scans'
_diffrn_radiation_monochromator graphite
_diffrn_radiation_source 'fine-focus sealed tube'
_diffrn_radiation_type MoK\a
_diffrn_radiation_wavelength 0.71073
_diffrn_reflns_av_R_equivalents 0.0307
_diffrn_reflns_av_sigmaI/netI 0.0619
_diffrn_reflns_limit_h_max 23
_diffrn_reflns_limit_h_min -20
_diffrn_reflns_limit_k_max 21
_diffrn_reflns_limit_k_min -23
_diffrn_reflns_limit_l_max 29
_diffrn_reflns_limit_l_min -29
_diffrn_reflns_number 46327
_diffrn_reflns_theta_full 26.39
_diffrn_reflns_theta_max 26.39
_diffrn_reflns_theta_min 0.89
_diffrn_standards_decay_% 0
_diffrn_standards_interval_time 0
_diffrn_standards_number 0
_exptl_absorpt_coefficient_mu 1.221
_exptl_absorpt_correction_T_max 0.71832
_exptl_absorpt_correction_T_min 0.42954
_exptl_absorpt_correction_type integration
_exptl_absorpt_process_details 'Bruker SHELXTL (Bruker, 1997)'
_exptl_crystal_colour brown
_exptl_crystal_density_diffrn 1.520
_exptl_crystal_density_method 'not measured'
_exptl_crystal_description prism
_exptl_crystal_F_000 3902
_exptl_crystal_size_max 0.74
_exptl_crystal_size_mid 0.34
_exptl_crystal_size_min 0.33
_refine_diff_density_max 2.591
_refine_diff_density_min -2.340
_refine_diff_density_rms 0.218
_refine_ls_extinction_method none
_refine_ls_goodness_of_fit_ref 1.277
_refine_ls_hydrogen_treatment mixed
_refine_ls_matrix_type full
_refine_ls_number_parameters 2171
_refine_ls_number_reflns 33501
_refine_ls_number_restraints 0
_refine_ls_restrained_S_all 1.277
_refine_ls_R_factor_all 0.1406
_refine_ls_R_factor_gt 0.0983
_refine_ls_shift/su_max 0.027
_refine_ls_shift/su_mean 0.001
_refine_ls_structure_factor_coef Fsqd
_refine_ls_weighting_details 'calc w=1/[\s^2^(Fo^2^)+(0.2000P)^2^+0.0000P] where P=(Fo^2^+2Fc^2^)/3'
_refine_ls_weighting_scheme calc
_refine_ls_wR_factor_gt 0.3126
_refine_ls_wR_factor_ref 0.3464
_reflns_number_gt 21220
_reflns_number_total 33501
_reflns_threshold_expression >2sigma(I)
_cod_data_source_file ic030113u_3.cif
_cod_data_source_block shelxl(compound5)
_cod_database_code 4310690

loop_
_symmetry_equiv_pos_as_xyz
'x, y, z'
'-x, -y, -z'

loop_
_atom_site_label
_atom_site_type_symbol
_atom_site_fract_x
_atom_site_fract_y
_atom_site_fract_z
_atom_site_U_iso_or_equiv
_atom_site_adp_type
_atom_site_occupancy
_atom_site_symmetry_multiplicity
_atom_site_calc_flag
_atom_site_refinement_flags
_atom_site_disorder_assembly
_atom_site_disorder_group
Cu1 Cu 0.71916(5) 0.55330(5) 0.19866(4) 0.0408(3) Uani 1 1 d . . .
Cu2 Cu 0.84336(5) 0.37262(5) 0.27078(4) 0.0360(2) Uani 1 1 d . . .
Cu3 Cu 0.96994(5) 0.19741(6) 0.29756(7) 0.0629(4) Uani 1 1 d . . .
Cu4 Cu 0.55114(4) 0.41945(5) 0.22761(4) 0.0304(2) Uani 1 1 d . . .
Cu5 Cu 0.68000(4) 0.24870(5) 0.25002(4) 0.0325(2) Uani 1 1 d . . .
Cu6 Cu 0.81049(5) 0.09445(6) 0.22968(5) 0.0420(3) Uani 1 1 d . . .
Cu7 Cu 0.38921(5) 0.27956(6) 0.29421(4) 0.0420(3) Uani 1 1 d . . .
Cu8 Cu 0.51574(5) 0.11440(5) 0.26945(4) 0.0363(2) Uani 1 1 d . . .
Cu9 Cu 0.63644(5) -0.02824(5) 0.20746(5) 0.0465(3) Uani 1 1 d . . .
O1 O 0.6382(3) 0.4922(3) 0.1799(2) 0.0385(12) Uani 1 1 d . . .
O2 O 0.5205(3) 0.4103(3) -0.0294(2) 0.0429(13) Uani 1 1 d . . .
O3 O 0.4634(3) 0.3395(3) 0.2291(2) 0.0389(12) Uani 1 1 d . . .
O4 O 0.7696(2) 0.3215(3) 0.2308(2) 0.0375(12) Uani 1 1 d . . .
O5 O 0.6768(3) 0.3245(4) -0.0139(2) 0.0546(16) Uani 1 1 d . . .
O6 O 0.5890(2) 0.1882(3) 0.2291(2) 0.0345(11) Uani 1 1 d . . .
O7 O 0.8986(3) 0.1731(3) 0.2302(3) 0.0515(15) Uani 1 1 d . . .
O8 O 0.8558(4) 0.2341(6) -0.0283(4) 0.097(3) Uani 1 1 d . . .
O9 O 0.7197(3) 0.0568(3) 0.1830(3) 0.0499(14) Uani 1 1 d . . .
O10 O 0.7623(3) 0.4611(3) 0.2687(2) 0.0435(13) Uani 1 1 d . . .
O11 O 0.7666(5) 0.3483(5) 0.5275(3) 0.088(3) Uani 1 1 d . . .
O12 O 0.8957(3) 0.2724(3) 0.3175(2) 0.0464(14) Uani 1 1 d . . .
O13 O 0.6139(3) 0.3339(3) 0.2682(2) 0.0327(11) Uani 1 1 d . . .
O14 O 0.6817(4) 0.1741(4) 0.5132(2) 0.0603(17) Uani 1 1 d . . .
O15 O 0.7479(3) 0.1544(3) 0.2706(2) 0.0373(12) Uani 1 1 d . . .
O16 O 0.4588(3) 0.1901(3) 0.3154(2) 0.0414(12) Uani 1 1 d . . .
O17 O 0.5978(3) 0.0146(4) 0.5267(2) 0.0579(16) Uani 1 1 d . . .
O18 O 0.5954(3) 0.0262(3) 0.2680(2) 0.0465(14) Uani 1 1 d . . .
O19 O 0.7002(7) 0.7648(8) 0.4927(8) 0.171(6) Uani 1 1 d . . .
O20 O 0.7384(8) 0.8717(8) 0.4668(6) 0.183(7) Uani 1 1 d . . .
O21 O 0.8061(7) 0.7805(8) 0.4866(7) 0.158(5) Uani 1 1 d . . .
O22 O 0.1373(5) 0.8609(7) 0.4589(8) 0.195(8) Uani 1 1 d . . .
O23 O 0.2068(5) 0.9075(10) 0.3873(7) 0.201(10) Uani 1 1 d . . .
O24 O 0.1879(8) 0.9510(11) 0.4586(7) 0.157(6) Uani 1 1 d . . .
O25 O 0.5791(4) 0.3983(4) 0.4884(3) 0.077(2) Uani 1 1 d . . .
O26 O 0.5596(6) 0.4038(5) 0.5770(3) 0.109(4) Uani 1 1 d . . .
O27 O 0.5726(5) 0.4992(6) 0.5154(4) 0.101(3) Uani 1 1 d . . .
O28 O 0.6162(6) 0.2345(5) 0.8952(4) 0.112(4) Uani 1 1 d . . .
O29 O 0.5477(6) 0.2004(6) 0.9646(6) 0.120(4) Uani 1 1 d . . .
O30 O 0.6451(5) 0.1508(4) 0.9701(4) 0.098(3) Uani 1 1 d . . .
O31 O 0.8991(5) 0.4106(5) 0.0132(4) 0.094(3) Uiso 1 1 d . . .
O32 O 1.0030(7) 0.4361(7) -0.0132(6) 0.143(4) Uiso 1 1 d . . .
O33 O 0.9150(8) 0.4765(10) -0.0786(7) 0.075(4) Uiso 0.50 1 d P . .
O34 O 0.9362(7) 0.4396(8) -0.0785(6) 0.051(3) Uiso 0.50 1 d P . .
O35 O 0.3112 0.1889 0.0274 0.205 Uiso 1 1 d . . .
O36 O 0.2618 0.2925 0.0104 0.137 Uiso 1 1 d . . .
O37 O 0.3705 0.2819 0.0343 0.176 Uiso 1 1 d . . .
O38 O 0.1368(8) 0.1479(12) 0.1474(6) 0.120(9) Uani 0.50 1 d P . .
O39 O 0.1168(9) 0.2475(13) 0.0019(10) 0.126(9) Uani 0.50 1 d P . .
O40 O 0.0498(7) 0.3288(9) 0.0534(7) 0.208(9) Uani 1 1 d . . .
O41 O 0.1805(9) 0.5518(17) 0.1584(7) 0.156(12) Uani 0.50 1 d P . .
O42 O 0.6697(4) 0.5549(4) 0.4341(3) 0.071(2) Uani 1 1 d . . .
O43 O -0.0734(10) 0.7932(9) 0.3927(10) 0.114(7) Uani 0.50 1 d P . .
O44 O 0.1795(12) 0.8276(14) 0.3056(14) 0.166(13) Uani 0.50 1 d P . .
O45 O 0.6129(6) 0.9230(6) 0.0012(4) 0.122(4) Uani 1 1 d . . .
O46 O 0.3021(5) 0.4130(7) 0.0658(6) 0.139(4) Uani 1 1 d . . .
O47 O 0.7116(7) 1.0081(5) -0.0045(4) 0.131(4) Uani 1 1 d . . .
O48 O 0.8534(12) 0.9937(17) 0.0339(12) 0.152(10) Uani 0.50 1 d P . .
O49 O 0.9178(5) 0.8907(5) 0.5025(4) 0.109(3) Uani 1 1 d . . .
O50 O 0.5664(7) 0.8187(6) 0.4364(6) 0.152(5) Uani 1 1 d . . .
O51 O 0.5337(8) 0.7561(6) 0.3453(5) 0.150(5) Uani 1 1 d . . .
O52 O 0.9035(17) 0.4830(15) 0.4565(12) 0.170(11) Uani 0.50 1 d P . .
O53 O 0.2108(8) 0.4278(11) 0.1512(6) 0.103(7) Uani 0.50 1 d P . .
O54 O 0.2524(6) 0.3784(6) 0.4995(5) 0.129(4) Uani 1 1 d . . .
O55 O -0.0030(8) 0.3708(9) 0.4653(8) 0.200(7) Uani 1 1 d . . .
O56 O 0.3966(9) 0.7207(8) 0.3429(6) 0.080(5) Uani 0.50 1 d P . .
O57 O 0.0082(5) 0.7834(6) 0.4893(6) 0.129(4) Uani 1 1 d . . .
O58 O 0.8086(13) 0.6731(10) 0.3512(7) 0.127(9) Uani 0.50 1 d P . .
N1 N 0.8218(4) 0.5935(4) 0.1905(3) 0.0470(17) Uani 1 1 d . . .
N2 N 0.8254(5) 0.5585(6) 0.0465(5) 0.093(4) Uani 1 1 d . . .
N3 N 0.7458(3) 0.5425(4) 0.1224(3) 0.0420(15) Uani 1 1 d . . .
N4 N 0.6979(3) 0.5086(3) 0.0920(3) 0.0392(15) Uani 1 1 d . . .
N5 N 0.5439(3) 0.4106(3) 0.1448(2) 0.0296(12) Uani 1 1 d . . .
N6 N 0.3879(3) 0.3052(4) 0.1666(3) 0.0437(16) Uani 1 1 d . . .
N7 N 0.3523(3) 0.2712(4) 0.2177(3) 0.0409(15) Uani 1 1 d . . .
N8 N 0.2670(5) 0.2264(5) 0.1636(4) 0.069(2) Uani 1 1 d . . .
N9 N 0.2951(3) 0.2140(4) 0.3182(3) 0.0461(16) Uani 1 1 d . . .
N10 N 0.9329(3) 0.4319(4) 0.2775(3) 0.0437(16) Uani 1 1 d . . .
N11 N 0.9584(4) 0.4458(5) 0.1221(3) 0.055(2) Uani 1 1 d . . .
N12 N 0.8768(3) 0.3931(4) 0.1922(3) 0.0370(14) Uani 1 1 d . . .
N13 N 0.8371(3) 0.3734(4) 0.1497(3) 0.0374(14) Uani 1 1 d . . .
N14 N 0.6800(3) 0.2734(3) 0.1652(2) 0.0300(12) Uani 1 1 d . . .
N15 N 0.5225(3) 0.1830(3) 0.1472(3) 0.0360(14) Uani 1 1 d . . .
N16 N 0.4822(3) 0.1391(3) 0.1910(3) 0.0375(14) Uani 1 1 d . . .
N17 N 0.3954(4) 0.1288(5) 0.1237(4) 0.064(2) Uani 1 1 d . . .
N18 N 0.4290(3) 0.0483(4) 0.2752(3) 0.0458(16) Uani 1 1 d . . .
N19 N 1.0570(4) 0.2561(4) 0.3211(4) 0.063(2) Uani 1 1 d . . .
N20 N 1.0954(4) 0.3269(5) 0.1687(4) 0.068(2) Uani 1 1 d . . .
N21 N 1.0084(3) 0.2507(4) 0.2207(4) 0.0524(19) Uani 1 1 d . . .
N22 N 0.9750(4) 0.2452(4) 0.1691(4) 0.055(2) Uani 1 1 d . . .
N23 N 0.8186(3) 0.1514(4) 0.1460(3) 0.0424(16) Uani 1 1 d . . .
N24 N 0.6617(3) 0.0802(4) 0.0965(3) 0.0428(15) Uani 1 1 d . . .
N25 N 0.6130(4) 0.0296(4) 0.1267(3) 0.0461(16) Uani 1 1 d . . .
N26 N 0.5336(4) 0.0627(5) 0.0487(4) 0.067(2) Uani 1 1 d . . .
N27 N 0.5291(4) -0.0616(4) 0.1919(3) 0.0510(18) Uani 1 1 d . . .
N28 N 0.6613(4) 0.6570(4) 0.1753(3) 0.0485(17) Uani 1 1 d . . .
N29 N 0.6262(5) 0.6433(5) 0.3273(4) 0.066(2) Uani 1 1 d . . .
N30 N 0.6862(3) 0.5704(4) 0.2753(3) 0.0404(15) Uani 1 1 d . . .
N31 N 0.7063(3) 0.5213(4) 0.3266(3) 0.0408(15) Uani 1 1 d . . .
N32 N 0.8088(3) 0.3598(3) 0.3532(3) 0.0324(13) Uani 1 1 d . . .
N33 N 0.8936(3) 0.1908(4) 0.4058(3) 0.0520(19) Uani 1 1 d . . .
N34 N 0.9359(3) 0.1517(4) 0.3766(4) 0.056(2) Uani 1 1 d . . .
N35 N 0.9245(5) 0.0478(5) 0.4507(5) 0.092(4) Uani 1 1 d . . .
N36 N 1.0051(4) 0.0894(5) 0.3093(4) 0.067(2) Uani 1 1 d . . .
N37 N 0.4854(3) 0.5085(3) 0.2223(3) 0.0346(13) Uani 1 1 d . . .
N38 N 0.5231(4) 0.4939(4) 0.3751(3) 0.0471(17) Uani 1 1 d . . .
N39 N 0.5542(3) 0.4306(3) 0.3060(2) 0.0307(13) Uani 1 1 d . . .
N40 N 0.5863(3) 0.3791(3) 0.3490(3) 0.0331(13) Uani 1 1 d . . .
N41 N 0.6805(3) 0.2253(3) 0.3347(3) 0.0328(13) Uani 1 1 d . . .
N42 N 0.7776(3) 0.0634(4) 0.3501(3) 0.0437(16) Uani 1 1 d . . .
N43 N 0.8089(3) 0.0369(4) 0.3076(3) 0.0418(15) Uani 1 1 d . . .
N44 N 0.8393(5) -0.0716(5) 0.3715(5) 0.081(3) Uani 1 1 d . . .
N45 N 0.8703(4) 0.0080(4) 0.2191(4) 0.057(2) Uani 1 1 d . . .
N46 N 0.3507(3) 0.3807(4) 0.3058(3) 0.0476(17) Uani 1 1 d . . .
N47 N 0.4333(4) 0.3418(5) 0.4481(4) 0.066(2) Uani 1 1 d . . .
N48 N 0.4225(3) 0.2823(4) 0.3717(3) 0.0417(15) Uani 1 1 d . . .
N49 N 0.4650(3) 0.2261(4) 0.4029(3) 0.0449(16) Uani 1 1 d . . .
N50 N 0.5476(3) 0.0849(3) 0.3525(3) 0.0369(14) Uani 1 1 d . . .
N51 N 0.6455(4) -0.0681(4) 0.3344(3) 0.0492(17) Uani 1 1 d . . .
N52 N 0.6651(4) -0.0870(4) 0.2823(3) 0.0475(17) Uani 1 1 d . . .
N53 N 0.7232(5) -0.1889(5) 0.3348(4) 0.072(3) Uani 1 1 d . . .
N54 N 0.7016(4) -0.1040(4) 0.1825(3) 0.0519(18) Uani 1 1 d . . .
N55 N 0.7492(7) 0.8071(8) 0.4807(5) 0.097(3) Uani 1 1 d . . .
N56 N 0.1787(7) 0.9050(8) 0.4306(11) 0.127(7) Uani 1 1 d . . .
N57 N 0.5669(6) 0.4268(7) 0.5287(4) 0.089(3) Uani 1 1 d . . .
N58 N 0.6060(7) 0.1956(5) 0.9421(5) 0.082(3) Uani 1 1 d . . .
N59 N 0.9295(6) 0.4395(7) -0.0297(6) 0.099(3) Uiso 1 1 d . . .
N60 N 0.3145 0.2544 0.0240 0.143 Uiso 1 1 d . . .
C1 C 0.8581(5) 0.6170(5) 0.2302(4) 0.055(2) Uani 1 1 d . . .
C2 C 0.9262(5) 0.6461(6) 0.2187(5) 0.070(3) Uani 1 1 d . . .
C3 C 0.9534(5) 0.6503(7) 0.1635(6) 0.081(4) Uani 1 1 d . . .
C4 C 0.9145(5) 0.6240(6) 0.1228(5) 0.065(3) Uani 1 1 d . . .
C5 C 0.8506(4) 0.5962(4) 0.1379(4) 0.046(2) Uani 1 1 d . . .
C6 C 0.8048(4) 0.5636(5) 0.0998(4) 0.048(2) Uani 1 1 d . . .
C7 C 0.6455(4) 0.4848(4) 0.1266(3) 0.0340(16) Uani 1 1 d . . .
C8 C 0.5888(4) 0.4456(4) 0.1036(3) 0.0304(15) Uani 1 1 d . . .
C9 C 0.5812(4) 0.4466(4) 0.0456(3) 0.0342(16) Uani 1 1 d . . .
C10 C 0.5262(4) 0.4085(4) 0.0284(3) 0.0315(15) Uani 1 1 d . . .
C11 C 0.4659(5) 0.3684(6) -0.0461(3) 0.059(3) Uani 1 1 d . . .
C12 C 0.4791(4) 0.3706(4) 0.0707(3) 0.0317(15) Uani 1 1 d . . .
C13 C 0.4904(4) 0.3734(4) 0.1286(3) 0.0326(15) Uani 1 1 d . . .
C14 C 0.4436(4) 0.3371(4) 0.1780(3) 0.0321(15) Uani 1 1 d . . .
C15 C 0.2967(4) 0.2342(5) 0.2143(4) 0.045(2) Uani 1 1 d . . .
C16 C 0.2661(4) 0.1976(5) 0.2713(4) 0.0416(18) Uani 1 1 d . . .
C17 C 0.2110(4) 0.1473(6) 0.2772(4) 0.059(3) Uani 1 1 d . . .
C18 C 0.1891(5) 0.1150(6) 0.3335(5) 0.068(3) Uani 1 1 d . . .
C19 C 0.2197(5) 0.1353(6) 0.3811(4) 0.061(3) Uani 1 1 d . . .
C20 C 0.2722(5) 0.1850(6) 0.3703(4) 0.054(2) Uani 1 1 d . . .
C21 C 0.9611(5) 0.4475(5) 0.3249(4) 0.055(2) Uani 1 1 d . . .
C22 C 1.0251(5) 0.4815(7) 0.3232(5) 0.069(3) Uani 1 1 d . . .
C23 C 1.0603(5) 0.5032(6) 0.2726(5) 0.066(3) Uani 1 1 d . . .
C24 C 1.0317(5) 0.4849(6) 0.2224(4) 0.057(2) Uani 1 1 d . . .
C25 C 0.9702(4) 0.4506(5) 0.2257(4) 0.0423(18) Uani 1 1 d . . .
C26 C 0.9336(4) 0.4296(4) 0.1770(3) 0.0392(17) Uani 1 1 d . . .
C27 C 0.7830(4) 0.3370(4) 0.1751(3) 0.0350(16) Uani 1 1 d . . .
C28 C 0.7318(4) 0.3140(4) 0.1363(3) 0.0326(15) Uani 1 1 d . . .
C29 C 0.7343(4) 0.3339(4) 0.0753(3) 0.0372(17) Uani 1 1 d . . .
C30 C 0.6810(4) 0.3088(4) 0.0449(3) 0.0357(16) Uani 1 1 d . . .
C31 C 0.7267(6) 0.3723(7) -0.0463(4) 0.075(3) Uani 1 1 d . . .
C32 C 0.6286(4) 0.2655(4) 0.0748(3) 0.0378(17) Uani 1 1 d . . .
C33 C 0.6290(3) 0.2494(4) 0.1361(3) 0.0329(15) Uani 1 1 d . . .
C34 C 0.5763(4) 0.2046(4) 0.1735(3) 0.0326(15) Uani 1 1 d . . .
C35 C 0.4243(4) 0.1116(5) 0.1766(4) 0.0426(18) Uani 1 1 d . . .
C36 C 0.3891(4) 0.0618(4) 0.2259(4) 0.0446(19) Uani 1 1 d . . .
C37 C 0.3271(5) 0.0296(5) 0.2236(5) 0.067(3) Uani 1 1 d . . .
C38 C 0.3011(5) -0.0170(6) 0.2755(7) 0.089(4) Uani 1 1 d . . .
C39 C 0.3397(5) -0.0329(6) 0.3240(6) 0.080(4) Uani 1 1 d . . .
C40 C 0.4037(5) 0.0013(5) 0.3225(5) 0.062(3) Uani 1 1 d . . .
C41 C 1.0757(6) 0.2604(7) 0.3764(6) 0.081(4) Uani 1 1 d . . .
C42 C 1.1288(6) 0.3028(7) 0.3855(5) 0.079(3) Uani 1 1 d . . .
C43 C 1.1647(5) 0.3427(7) 0.3388(5) 0.075(3) Uani 1 1 d . . .
C44 C 1.1468(5) 0.3381(6) 0.2840(5) 0.064(3) Uani 1 1 d . . .
C45 C 1.0922(4) 0.2957(5) 0.2751(5) 0.054(2) Uani 1 1 d . . .
C46 C 1.0642(4) 0.2899(5) 0.2176(5) 0.056(2) Uani 1 1 d . . .
C47 C 0.9182(4) 0.2050(4) 0.1787(4) 0.0419(18) Uani 1 1 d . . .
C48 C 0.8743(4) 0.1945(5) 0.1297(4) 0.0423(18) Uani 1 1 d . . .
C49 C 0.8882(4) 0.2250(5) 0.0704(4) 0.050(2) Uani 1 1 d . . .
C50 C 0.8437(5) 0.2074(6) 0.0294(4) 0.057(2) Uani 1 1 d . . .
C51 C 0.916(2) 0.258(2) -0.0462(10) 0.174(18) Uani 0.60 1 d P . .
C52 C 0.7860(5) 0.1647(5) 0.0471(4) 0.051(2) Uani 1 1 d . . .
C53 C 0.7741(4) 0.1380(4) 0.1045(4) 0.0409(18) Uani 1 1 d . . .
C54 C 0.7155(4) 0.0885(4) 0.1305(4) 0.0381(17) Uani 1 1 d . . .
C55 C 0.5535(5) 0.0227(5) 0.1024(4) 0.054(2) Uani 1 1 d . . .
C56 C 0.5067(5) -0.0310(5) 0.1389(4) 0.052(2) Uani 1 1 d . . .
C57 C 0.4406(5) -0.0481(5) 0.1189(5) 0.062(3) Uani 1 1 d . . .
C58 C 0.3995(6) -0.0966(7) 0.1554(5) 0.074(3) Uani 1 1 d . . .
C59 C 0.4226(7) -0.1278(6) 0.2121(6) 0.078(3) Uani 1 1 d . . .
C60 C 0.4895(6) -0.1057(6) 0.2282(5) 0.062(3) Uani 1 1 d . . .
C61 C 0.6485(5) 0.6971(5) 0.1223(4) 0.051(2) Uani 1 1 d . . .
C62 C 0.6026(5) 0.7529(5) 0.1124(5) 0.061(3) Uani 1 1 d . . .
C63 C 0.5695(5) 0.7698(5) 0.1585(5) 0.061(3) Uani 1 1 d . . .
C64 C 0.5823(5) 0.7305(5) 0.2139(5) 0.059(2) Uani 1 1 d . . .
C65 C 0.6299(4) 0.6731(4) 0.2223(4) 0.048(2) Uani 1 1 d . . .
C66 C 0.6487(4) 0.6268(4) 0.2794(4) 0.0455(19) Uani 1 1 d . . .
C67 C 0.7448(4) 0.4666(4) 0.3190(3) 0.0382(17) Uani 1 1 d . . .
C68 C 0.7690(4) 0.4103(4) 0.3692(3) 0.0361(16) Uani 1 1 d . . .
C69 C 0.7553(5) 0.4081(5) 0.4272(4) 0.0468(19) Uani 1 1 d . . .
C70 C 0.7829(5) 0.3511(5) 0.4697(4) 0.052(2) Uani 1 1 d . . .
C71 C 0.7898(12) 0.3004(12) 0.5719(8) 0.106(7) Uani 0.70 1 d P . .
C72 C 0.8202(4) 0.2980(5) 0.4539(4) 0.047(2) Uani 1 1 d . . .
C73 C 0.8337(4) 0.3040(4) 0.3947(3) 0.0385(17) Uani 1 1 d . . .
C74 C 0.8771(4) 0.2529(4) 0.3716(4) 0.0396(18) Uani 1 1 d . . .
C75 C 0.9481(5) 0.0844(6) 0.4004(5) 0.070(3) Uani 1 1 d . . .
C76 C 0.9909(4) 0.0482(5) 0.3604(5) 0.061(3) Uani 1 1 d . . .
C77 C 1.0145(6) -0.0216(6) 0.3793(5) 0.074(3) Uani 1 1 d . . .
C78 C 1.0499(6) -0.0506(6) 0.3375(6) 0.080(3) Uani 1 1 d . . .
C79 C 1.0638(5) -0.0106(7) 0.2841(6) 0.076(3) Uani 1 1 d . . .
C80 C 1.0404(5) 0.0618(6) 0.2704(5) 0.071(3) Uani 1 1 d . . .
C81 C 0.4517(4) 0.5464(5) 0.1765(3) 0.0443(19) Uani 1 1 d . . .
C82 C 0.4198(5) 0.6124(5) 0.1764(4) 0.055(2) Uani 1 1 d . . .
C83 C 0.4209(5) 0.6360(5) 0.2258(4) 0.056(2) Uani 1 1 d . . .
C84 C 0.4544(5) 0.5968(5) 0.2754(4) 0.050(2) Uani 1 1 d . . .
C85 C 0.4857(4) 0.5325(4) 0.2719(3) 0.0355(16) Uani 1 1 d . . .
C86 C 0.5240(4) 0.4840(4) 0.3208(3) 0.0343(16) Uani 1 1 d . . .
C87 C 0.6133(4) 0.3318(4) 0.3239(3) 0.0324(15) Uani 1 1 d . . .
C88 C 0.6477(4) 0.2688(4) 0.3637(3) 0.0331(15) Uani 1 1 d . . .
C89 C 0.6459(4) 0.2554(4) 0.4239(3) 0.0390(17) Uani 1 1 d . . .
C90 C 0.6800(4) 0.1950(5) 0.4545(3) 0.0429(18) Uani 1 1 d . . .
C91 C 0.6411(8) 0.2138(6) 0.5453(4) 0.087(4) Uani 1 1 d . . .
C92 C 0.7154(4) 0.1500(4) 0.4257(3) 0.0427(19) Uani 1 1 d . . .
C93 C 0.7134(4) 0.1675(4) 0.3644(3) 0.0379(17) Uani 1 1 d . . .
C94 C 0.7483(4) 0.1253(4) 0.3252(4) 0.0372(17) Uani 1 1 d . . .
C95 C 0.8377(5) -0.0260(5) 0.3198(5) 0.058(2) Uani 1 1 d . . .
C96 C 0.8729(5) -0.0439(5) 0.2674(6) 0.067(3) Uani 1 1 d . . .
C97 C 0.9063(7) -0.1084(7) 0.2692(8) 0.093(4) Uani 1 1 d . . .
C98 C 0.9381(8) -0.1224(8) 0.2221(10) 0.110(6) Uani 1 1 d . . .
C99 C 0.9327(8) -0.0706(12) 0.1720(10) 0.128(7) Uani 1 1 d . . .
C100 C 0.8996(6) -0.0033(7) 0.1712(6) 0.085(4) Uani 1 1 d . . .
C101 C 0.3156(5) 0.4294(6) 0.2679(4) 0.057(2) Uani 1 1 d . . .
C102 C 0.2921(5) 0.4945(7) 0.2798(5) 0.073(3) Uani 1 1 d . . .
C103 C 0.3069(6) 0.5052(6) 0.3350(6) 0.075(3) Uani 1 1 d . . .
C104 C 0.3429(5) 0.4531(6) 0.3744(5) 0.066(3) Uani 1 1 d . . .
C105 C 0.3648(4) 0.3922(5) 0.3587(4) 0.0447(19) Uani 1 1 d . . .
C106 C 0.4097(4) 0.3358(5) 0.3957(4) 0.049(2) Uani 1 1 d . . .
C107 C 0.4792(4) 0.1818(4) 0.3682(3) 0.0385(17) Uani 1 1 d . . .
C108 C 0.5237(4) 0.1185(4) 0.3926(3) 0.0365(16) Uani 1 1 d . . .
C109 C 0.5394(4) 0.0950(5) 0.4511(3) 0.0413(18) Uani 1 1 d . . .
C110 C 0.5823(4) 0.0358(5) 0.4687(3) 0.046(2) Uani 1 1 d . . .
C111 C 0.6450(6) -0.0451(7) 0.5444(4) 0.071(3) Uani 1 1 d . . .
C112 C 0.6083(4) -0.0007(4) 0.4273(4) 0.0426(18) Uani 1 1 d . . .
C113 C 0.5888(4) 0.0256(4) 0.3694(4) 0.0418(18) Uani 1 1 d . . .
C114 C 0.6115(4) -0.0069(4) 0.3210(4) 0.0408(18) Uani 1 1 d . . .
C115 C 0.7032(5) -0.1445(4) 0.2853(4) 0.049(2) Uani 1 1 d . . .
C116 C 0.7275(5) -0.1540(4) 0.2272(4) 0.047(2) Uani 1 1 d . . .
C117 C 0.7711(6) -0.2059(5) 0.2180(5) 0.066(3) Uani 1 1 d . . .
C118 C 0.7907(6) -0.2075(6) 0.1621(5) 0.070(3) Uani 1 1 d . . .
C119 C 0.7656(7) -0.1562(6) 0.1173(5) 0.073(3) Uani 1 1 d . . .
C120 C 0.7213(6) -0.1050(6) 0.1277(5) 0.067(3) Uani 1 1 d . . .
C121 C 0.8167(14) 0.2293(15) -0.0712(12) 0.068(7) Uiso 0.40 1 d P . .
C122 C 0.7416(17) 0.3963(19) 0.5464(15) 0.058(8) Uiso 0.30 1 d P . .
H1 H 0.8705 0.5753 0.0323 0.111 Uiso 1 1 d . . .
H2 H 0.7951 0.5378 0.0230 0.111 Uiso 1 1 d . . .
H3 H 0.2258 0.1982 0.1648 0.083 Uiso 1 1 d . . .
H4 H 0.2874 0.2491 0.1270 0.083 Uiso 1 1 d . . .
H5 H 1.0004 0.4728 0.1131 0.066 Uiso 1 1 d . . .
H6 H 0.9339 0.4303 0.0920 0.066 Uiso 1 1 d . . .
H7 H 0.3530 0.1063 0.1165 0.077 Uiso 1 1 d . . .
H8 H 0.4170 0.1635 0.0932 0.077 Uiso 1 1 d . . .
H9 H 1.1363 0.3543 0.1711 0.081 Uiso 1 1 d . . .
H10 H 1.0764 0.3260 0.1315 0.081 Uiso 1 1 d . . .
H11 H 0.5642 0.0981 0.0269 0.080 Uiso 1 1 d . . .
H12 H 0.4890 0.0549 0.0334 0.080 Uiso 1 1 d . . .
H13 H 0.6368 0.6130 0.3643 0.079 Uiso 1 1 d . . .
H14 H 0.5993 0.6856 0.3250 0.079 Uiso 1 1 d . . .
H15 H 0.8950 0.0701 0.4737 0.111 Uiso 1 1 d . . .
H16 H 0.9366 -0.0015 0.4639 0.111 Uiso 1 1 d . . .
H17 H 0.5458 0.4605 0.4057 0.056 Uiso 1 1 d . . .
H18 H 0.4999 0.5345 0.3833 0.056 Uiso 1 1 d . . .
H19 H 0.8178 -0.0593 0.4044 0.097 Uiso 1 1 d . . .
H20 H 0.8620 -0.1167 0.3758 0.097 Uiso 1 1 d . . .
H21 H 0.4216 0.3827 0.4625 0.079 Uiso 1 1 d . . .
H22 H 0.4617 0.3049 0.4707 0.079 Uiso 1 1 d . . .
H23 H 0.7097 -0.1798 0.3714 0.086 Uiso 1 1 d . . .
H24 H 0.7509 -0.2298 0.3336 0.086 Uiso 1 1 d . . .
H25 H 0.8377 0.6142 0.2677 0.065 Uiso 1 1 d . . .
H26 H 0.9520 0.6621 0.2477 0.084 Uiso 1 1 d . . .
H27 H 0.9983 0.6708 0.1533 0.097 Uiso 1 1 d . . .
H28 H 0.9330 0.6259 0.0849 0.078 Uiso 1 1 d . . .
H29 H 0.6130 0.4728 0.0174 0.041 Uiso 1 1 d . . .
H30 H 0.4380 0.3479 -0.0129 0.071 Uiso 1 1 d . . .
H31 H 0.4376 0.3981 -0.0750 0.071 Uiso 1 1 d . . .
H32 H 0.4859 0.3311 -0.0615 0.071 Uiso 1 1 d . . .
H33 H 0.4412 0.3440 0.0602 0.038 Uiso 1 1 d . . .
H34 H 0.1897 0.1361 0.2439 0.070 Uiso 1 1 d . . .
H35 H 0.1535 0.0794 0.3397 0.082 Uiso 1 1 d . . .
H36 H 0.2044 0.1150 0.4199 0.073 Uiso 1 1 d . . .
H37 H 0.2929 0.1991 0.4025 0.065 Uiso 1 1 d . . .
H38 H 0.9363 0.4349 0.3610 0.065 Uiso 1 1 d . . .
H39 H 1.0444 0.4896 0.3583 0.083 Uiso 1 1 d . . .
H40 H 1.1027 0.5297 0.2706 0.079 Uiso 1 1 d . . .
H41 H 1.0564 0.4969 0.1862 0.068 Uiso 1 1 d . . .
H42 H 0.7709 0.3635 0.0553 0.045 Uiso 1 1 d . . .
H43 H 0.7517 0.3950 -0.0208 0.090 Uiso 1 1 d . . .
H44 H 0.7585 0.3463 -0.0649 0.090 Uiso 1 1 d . . .
H45 H 0.7035 0.4076 -0.0752 0.090 Uiso 1 1 d . . .
H46 H 0.5930 0.2469 0.0542 0.045 Uiso 1 1 d . . .
H47 H 0.3014 0.0376 0.1881 0.080 Uiso 1 1 d . . .
H48 H 0.2555 -0.0370 0.2756 0.106 Uiso 1 1 d . . .
H49 H 0.3238 -0.0663 0.3580 0.096 Uiso 1 1 d . . .
H50 H 0.4315 -0.0090 0.3569 0.074 Uiso 1 1 d . . .
H51 H 1.0506 0.2330 0.4091 0.098 Uiso 1 1 d . . .
H52 H 1.1412 0.3047 0.4242 0.095 Uiso 1 1 d . . .
H53 H 1.2018 0.3735 0.3446 0.090 Uiso 1 1 d . . .
H54 H 1.1726 0.3645 0.2514 0.077 Uiso 1 1 d . . .
H55 H 0.9266 0.2568 0.0587 0.060 Uiso 1 1 d . . .
H56 H 0.9411 0.2682 -0.0146 0.211 Uiso 0.60 1 d P . .
H57 H 0.9396 0.2240 -0.0622 0.211 Uiso 0.60 1 d P . .
H58 H 0.9096 0.3014 -0.0756 0.211 Uiso 0.60 1 d P . .
H59 H 0.7548 0.1541 0.0189 0.061 Uiso 1 1 d . . .
H60 H 0.4252 -0.0260 0.0805 0.075 Uiso 1 1 d . . .
H61 H 0.3551 -0.1094 0.1426 0.089 Uiso 1 1 d . . .
H62 H 0.3950 -0.1621 0.2386 0.094 Uiso 1 1 d . . .
H63 H 0.5055 -0.1240 0.2670 0.075 Uiso 1 1 d . . .
H64 H 0.6724 0.6863 0.0898 0.061 Uiso 1 1 d . . .
H65 H 0.5939 0.7796 0.0737 0.073 Uiso 1 1 d . . .
H66 H 0.5375 0.8090 0.1524 0.073 Uiso 1 1 d . . .
H67 H 0.5592 0.7419 0.2464 0.071 Uiso 1 1 d . . .
H68 H 0.7278 0.4443 0.4382 0.056 Uiso 1 1 d . . .
H69 H 0.7813 0.3161 0.6069 0.128 Uiso 0.70 1 d P . .
H70 H 0.7662 0.2563 0.5739 0.128 Uiso 0.70 1 d P . .
H71 H 0.8387 0.2941 0.5674 0.128 Uiso 0.70 1 d P . .
H72 H 0.8367 0.2579 0.4826 0.057 Uiso 1 1 d . . .
H73 H 1.0072 -0.0485 0.4183 0.089 Uiso 1 1 d . . .
H74 H 1.0643 -0.0994 0.3474 0.096 Uiso 1 1 d . . .
H75 H 1.0886 -0.0300 0.2562 0.091 Uiso 1 1 d . . .
H76 H 1.0501 0.0912 0.2327 0.085 Uiso 1 1 d . . .
H77 H 0.4489 0.5282 0.1422 0.053 Uiso 1 1 d . . .
H78 H 0.3980 0.6398 0.1422 0.066 Uiso 1 1 d . . .
H79 H 0.3985 0.6800 0.2268 0.067 Uiso 1 1 d . . .
H80 H 0.4558 0.6134 0.3104 0.060 Uiso 1 1 d . . .
H81 H 0.6220 0.2866 0.4435 0.047 Uiso 1 1 d . . .
H82 H 0.6548 0.2015 0.5852 0.104 Uiso 1 1 d . . .
H83 H 0.6483 0.2637 0.5298 0.104 Uiso 1 1 d . . .
H84 H 0.5929 0.2027 0.5424 0.104 Uiso 1 1 d . . .
H85 H 0.7399 0.1089 0.4467 0.051 Uiso 1 1 d . . .
H86 H 0.9068 -0.1440 0.3050 0.113 Uiso 1 1 d . . .
H87 H 0.9627 -0.1659 0.2237 0.131 Uiso 1 1 d . . .
H88 H 0.9512 -0.0792 0.1365 0.152 Uiso 1 1 d . . .
H89 H 0.8988 0.0332 0.1361 0.102 Uiso 1 1 d . . .
H90 H 0.3056 0.4203 0.2307 0.068 Uiso 1 1 d . . .
H91 H 0.2675 0.5292 0.2516 0.088 Uiso 1 1 d . . .
H92 H 0.2924 0.5480 0.3456 0.090 Uiso 1 1 d . . .
H93 H 0.3525 0.4595 0.4125 0.080 Uiso 1 1 d . . .
H94 H 0.5209 0.1192 0.4789 0.050 Uiso 1 1 d . . .
H95 H 0.6515 -0.0547 0.5856 0.086 Uiso 1 1 d . . .
H96 H 0.6257 -0.0863 0.5342 0.086 Uiso 1 1 d . . .
H97 H 0.6888 -0.0337 0.5252 0.086 Uiso 1 1 d . . .
H98 H 0.6378 -0.0414 0.4385 0.051 Uiso 1 1 d . . .
H99 H 0.7884 -0.2411 0.2502 0.080 Uiso 1 1 d . . .
H100 H 0.8213 -0.2438 0.1550 0.084 Uiso 1 1 d . . .
H101 H 0.7792 -0.1559 0.0782 0.088 Uiso 1 1 d . . .
H102 H 0.7039 -0.0694 0.0957 0.080 Uiso 1 1 d . . .
H103 H 0.7691 0.2244 -0.0589 0.082 Uiso 0.40 1 d P . .
H104 H 0.8218 0.2713 -0.1018 0.082 Uiso 0.40 1 d P . .
H105 H 0.8300 0.1884 -0.0855 0.082 Uiso 0.40 1 d P . .
H106 H 0.7479 0.3863 0.5876 0.069 Uiso 0.30 1 d P . .
H107 H 0.7645 0.4402 0.5289 0.069 Uiso 0.30 1 d P . .
H108 H 0.6931 0.4003 0.5377 0.069 Uiso 0.30 1 d P . .

loop_
_atom_site_aniso_label
_atom_site_aniso_U_11
_atom_site_aniso_U_22
_atom_site_aniso_U_33
_atom_site_aniso_U_23
_atom_site_aniso_U_13
_atom_site_aniso_U_12
Cu1 0.0368(5) 0.0320(5) 0.0510(6) -0.0043(4) 0.0035(4) -0.0033(4)
Cu2 0.0375(5) 0.0359(5) 0.0324(5) -0.0034(4) 0.0051(4) -0.0048(4)
Cu3 0.0308(5) 0.0372(6) 0.1109(10) 0.0032(6) -0.0060(6) -0.0004(4)
Cu4 0.0344(5) 0.0321(5) 0.0241(4) -0.0051(3) -0.0001(3) 0.0016(4)
Cu5 0.0296(4) 0.0286(5) 0.0369(5) -0.0027(4) 0.0023(3) -0.0008(3)
Cu6 0.0360(5) 0.0406(6) 0.0506(6) -0.0128(5) -0.0049(4) 0.0037(4)
Cu7 0.0355(5) 0.0430(6) 0.0495(6) -0.0152(5) 0.0098(4) -0.0042(4)
Cu8 0.0342(5) 0.0322(5) 0.0382(5) 0.0008(4) -0.0032(4) -0.0035(4)
Cu9 0.0503(6) 0.0346(6) 0.0558(6) -0.0127(5) -0.0156(5) 0.0078(4)
O1 0.041(3) 0.039(3) 0.036(3) -0.010(2) 0.004(2) -0.004(2)
O2 0.056(3) 0.045(3) 0.026(3) -0.006(2) 0.004(2) -0.010(3)
O3 0.046(3) 0.046(3) 0.023(3) -0.006(2) 0.006(2) -0.009(2)
O4 0.032(3) 0.044(3) 0.033(3) -0.001(2) 0.005(2) -0.003(2)
O5 0.045(3) 0.077(5) 0.039(3) -0.008(3) 0.003(2) -0.011(3)
O6 0.034(3) 0.037(3) 0.031(3) -0.005(2) -0.003(2) -0.003(2)
O7 0.039(3) 0.056(4) 0.061(4) -0.015(3) -0.003(3) -0.007(3)
O8 0.065(5) 0.155(9) 0.059(5) 0.001(5) 0.013(4) -0.005(5)
O9 0.052(3) 0.044(4) 0.052(4) -0.009(3) -0.005(3) -0.012(3)
O10 0.055(3) 0.040(3) 0.034(3) -0.004(2) 0.000(2) 0.010(3)
O11 0.145(8) 0.087(6) 0.029(4) -0.008(4) 0.006(4) -0.012(5)
O12 0.045(3) 0.040(3) 0.048(3) 0.001(3) 0.011(3) 0.009(2)
O13 0.039(3) 0.034(3) 0.024(2) -0.006(2) 0.0015(19) 0.000(2)
O14 0.083(5) 0.060(4) 0.031(3) 0.005(3) -0.002(3) 0.012(3)
O15 0.039(3) 0.032(3) 0.039(3) -0.004(2) -0.002(2) 0.002(2)
O16 0.039(3) 0.044(3) 0.041(3) -0.008(2) -0.006(2) 0.006(2)
O17 0.064(4) 0.068(4) 0.035(3) 0.004(3) -0.001(3) 0.013(3)
O18 0.056(3) 0.040(3) 0.042(3) -0.009(3) -0.008(3) 0.008(3)
O19 0.134(10) 0.151(13) 0.251(18) -0.093(13) 0.029(11) -0.037(10)
O20 0.224(15) 0.128(11) 0.163(12) 0.033(9) 0.089(11) 0.078(11)
O21 0.122(10) 0.168(13) 0.185(13) -0.043(10) -0.034(9) 0.062(9)
O22 0.080(7) 0.116(9) 0.306(19) 0.119(11) 0.044(9) 0.016(6)
O23 0.051(6) 0.30(2) 0.172(13) 0.104(14) 0.022(7) 0.004(8)
O24 0.110(10) 0.185(17) 0.144(13) 0.027(12) 0.012(9) 0.024(11)
O25 0.099(5) 0.094(6) 0.043(4) -0.027(4) 0.000(4) 0.038(5)
O26 0.186(10) 0.105(7) 0.030(4) -0.005(4) 0.011(5) 0.062(7)
O27 0.128(8) 0.109(8) 0.076(6) -0.042(6) 0.005(5) 0.003(6)
O28 0.184(11) 0.065(6) 0.076(6) 0.006(5) -0.032(6) -0.007(6)
O29 0.112(8) 0.093(8) 0.155(11) -0.025(7) -0.045(8) -0.010(7)
O30 0.095(6) 0.064(5) 0.123(7) 0.005(5) -0.053(6) 0.003(5)
O38 0.081(10) 0.20(2) 0.043(8) 0.033(10) -0.026(7) -0.099(13)
O39 0.064(10) 0.18(2) 0.17(2) -0.116(18) 0.015(11) 0.035(12)
O40 0.176(12) 0.259(18) 0.259(17) -0.204(16) -0.135(12) 0.122(12)
O41 0.068(11) 0.33(4) 0.057(10) -0.021(15) 0.021(8) -0.103(16)
O42 0.080(5) 0.087(6) 0.051(4) -0.027(4) -0.003(3) 0.013(4)
O43 0.126(15) 0.043(9) 0.147(18) 0.029(10) 0.005(13) 0.022(10)
O44 0.116(16) 0.13(2) 0.29(3) -0.13(2) 0.09(2) -0.036(15)
O45 0.141(8) 0.165(10) 0.068(6) -0.043(6) -0.047(6) 0.074(8)
O46 0.090(7) 0.175(12) 0.143(10) -0.019(9) -0.015(7) -0.013(7)
O47 0.230(13) 0.071(6) 0.091(7) -0.019(5) 0.024(8) 0.018(7)
O48 0.109(16) 0.21(3) 0.16(2) -0.09(2) -0.017(15) 0.011(17)
O49 0.130(8) 0.078(6) 0.101(7) 0.015(5) 0.013(6) -0.031(6)
O50 0.187(12) 0.073(7) 0.196(13) -0.029(8) -0.027(10) -0.002(8)
O51 0.225(14) 0.107(9) 0.107(8) -0.005(7) 0.022(8) 0.072(9)
O52 0.24(3) 0.13(2) 0.14(2) -0.026(18) -0.05(2) -0.03(2)
O53 0.093(11) 0.165(18) 0.040(7) 0.001(9) 0.002(7) -0.097(12)
O54 0.150(9) 0.129(10) 0.122(9) -0.057(8) -0.019(7) -0.021(8)
O55 0.180(13) 0.179(15) 0.212(16) 0.018(12) -0.066(12) -0.005(12)
O56 0.123(13) 0.057(9) 0.064(9) -0.020(7) 0.011(8) 0.042(9)
O57 0.088(7) 0.125(10) 0.171(11) -0.030(8) -0.010(7) -0.010(6)
O58 0.24(2) 0.090(13) 0.056(9) -0.018(9) 0.030(12) 0.093(15)
N1 0.046(4) 0.035(4) 0.060(5) -0.010(3) 0.007(3) -0.003(3)
N2 0.080(6) 0.118(9) 0.103(8) -0.073(7) 0.056(6) -0.049(6)
N3 0.040(4) 0.032(4) 0.053(4) -0.008(3) 0.009(3) -0.003(3)
N4 0.036(3) 0.033(4) 0.047(4) -0.006(3) 0.006(3) -0.004(3)
N5 0.033(3) 0.029(3) 0.026(3) -0.003(2) 0.001(2) 0.001(2)
N6 0.036(3) 0.052(4) 0.041(4) -0.007(3) 0.009(3) -0.005(3)
N7 0.038(3) 0.053(4) 0.033(3) -0.013(3) 0.005(3) -0.004(3)
N8 0.071(5) 0.091(7) 0.049(5) -0.021(5) -0.001(4) -0.027(5)
N9 0.038(4) 0.055(5) 0.044(4) -0.010(3) -0.002(3) 0.001(3)
N10 0.045(4) 0.045(4) 0.038(4) -0.003(3) 0.001(3) -0.003(3)
N11 0.046(4) 0.078(6) 0.043(4) -0.017(4) 0.017(3) -0.025(4)
N12 0.037(3) 0.039(4) 0.034(3) -0.007(3) 0.005(3) -0.006(3)
N13 0.031(3) 0.045(4) 0.036(3) -0.010(3) 0.003(3) -0.008(3)
N14 0.031(3) 0.026(3) 0.032(3) -0.006(2) 0.002(2) 0.002(2)
N15 0.032(3) 0.033(3) 0.042(4) -0.006(3) 0.004(3) -0.004(3)
N16 0.043(4) 0.028(3) 0.040(4) -0.005(3) -0.001(3) 0.001(3)
N17 0.053(4) 0.071(6) 0.061(5) -0.002(4) -0.020(4) -0.022(4)
N18 0.040(4) 0.038(4) 0.055(4) -0.002(3) 0.012(3) -0.007(3)
N19 0.035(4) 0.049(5) 0.089(7) 0.019(4) 0.010(4) 0.002(3)
N20 0.051(5) 0.073(6) 0.071(6) -0.001(5) 0.004(4) -0.021(4)
N21 0.027(3) 0.046(4) 0.078(5) -0.002(4) 0.004(3) -0.003(3)
N22 0.037(4) 0.048(5) 0.079(6) -0.009(4) -0.003(4) 0.001(3)
N23 0.040(4) 0.041(4) 0.050(4) -0.017(3) 0.002(3) -0.001(3)
N24 0.047(4) 0.031(4) 0.050(4) -0.007(3) -0.006(3) 0.003(3)
N25 0.049(4) 0.036(4) 0.054(4) -0.012(3) -0.015(3) 0.005(3)
N26 0.073(5) 0.059(5) 0.062(5) 0.002(4) -0.027(4) -0.013(4)
N27 0.066(5) 0.037(4) 0.048(4) -0.006(3) 0.000(4) 0.003(3)
N28 0.046(4) 0.036(4) 0.067(5) -0.018(4) 0.002(3) 0.001(3)
N29 0.076(6) 0.053(5) 0.073(6) -0.022(4) 0.008(4) 0.024(4)
N30 0.042(4) 0.032(4) 0.047(4) -0.008(3) 0.002(3) 0.003(3)
N31 0.041(3) 0.036(4) 0.047(4) -0.013(3) 0.004(3) 0.003(3)
N32 0.033(3) 0.030(3) 0.032(3) -0.003(3) 0.001(2) 0.000(2)
N33 0.033(3) 0.044(4) 0.069(5) 0.008(4) 0.001(3) -0.003(3)
N34 0.030(3) 0.035(4) 0.088(6) 0.015(4) 0.004(3) 0.002(3)
N35 0.064(5) 0.056(6) 0.128(9) 0.038(6) 0.034(6) 0.008(4)
N36 0.034(4) 0.063(6) 0.086(6) 0.019(5) 0.000(4) -0.003(4)
N37 0.037(3) 0.032(3) 0.032(3) -0.001(3) -0.001(3) 0.001(3)
N38 0.065(4) 0.046(4) 0.033(3) -0.016(3) -0.003(3) 0.018(3)
N39 0.033(3) 0.034(3) 0.025(3) -0.005(2) -0.002(2) 0.002(3)
N40 0.033(3) 0.035(3) 0.030(3) -0.003(3) -0.001(2) 0.004(3)
N41 0.027(3) 0.028(3) 0.040(3) 0.000(3) 0.000(2) -0.004(2)
N42 0.036(3) 0.036(4) 0.055(4) -0.002(3) -0.001(3) 0.002(3)
N43 0.033(3) 0.035(4) 0.053(4) 0.000(3) -0.005(3) -0.002(3)
N44 0.079(6) 0.045(5) 0.101(7) 0.017(5) 0.024(5) 0.013(4)
N45 0.047(4) 0.049(5) 0.083(6) -0.030(5) -0.007(4) 0.011(4)
N46 0.041(4) 0.058(5) 0.046(4) -0.014(3) 0.009(3) -0.006(3)
N47 0.063(5) 0.087(7) 0.057(5) -0.037(5) -0.014(4) 0.018(5)
N48 0.035(3) 0.047(4) 0.046(4) -0.016(3) 0.000(3) 0.000(3)
N49 0.034(3) 0.049(4) 0.050(4) -0.009(3) 0.000(3) 0.002(3)
N50 0.034(3) 0.032(3) 0.039(3) 0.003(3) -0.006(3) 0.001(3)
N51 0.060(4) 0.035(4) 0.049(4) -0.003(3) -0.011(3) 0.007(3)
N52 0.053(4) 0.030(4) 0.058(4) -0.008(3) -0.007(3) 0.007(3)
N53 0.092(6) 0.056(5) 0.058(5) 0.007(4) 0.001(4) 0.030(5)
N54 0.071(5) 0.029(4) 0.055(5) -0.007(3) -0.015(4) 0.002(3)
N55 0.101(9) 0.101(10) 0.086(8) -0.018(7) -0.005(7) 0.011(8)
N56 0.053(7) 0.084(10) 0.20(2) 0.052(11) -0.012(10) -0.002(7)
N57 0.116(9) 0.103(9) 0.053(6) -0.028(6) -0.004(5) 0.043(7)
N58 0.097(8) 0.047(6) 0.101(9) -0.012(6) -0.048(7) -0.003(6)
C1 0.046(5) 0.053(6) 0.064(6) -0.011(5) 0.007(4) -0.001(4)
C2 0.057(6) 0.068(7) 0.094(8) -0.038(6) -0.001(6) -0.008(5)
C3 0.051(6) 0.078(8) 0.123(10) -0.045(8) 0.031(6) -0.027(5)
C4 0.056(6) 0.067(7) 0.078(7) -0.032(6) 0.025(5) -0.017(5)
C5 0.039(4) 0.036(5) 0.064(5) -0.015(4) 0.013(4) -0.002(3)
C6 0.042(4) 0.039(5) 0.065(6) -0.016(4) 0.021(4) -0.007(4)
C7 0.035(4) 0.026(4) 0.037(4) -0.001(3) -0.002(3) 0.003(3)
C8 0.035(4) 0.029(4) 0.025(3) -0.004(3) 0.005(3) 0.003(3)
C9 0.041(4) 0.030(4) 0.031(4) -0.004(3) 0.007(3) -0.002(3)
C10 0.037(4) 0.029(4) 0.026(3) -0.003(3) -0.003(3) 0.004(3)
C11 0.085(7) 0.071(7) 0.020(4) -0.009(4) -0.001(4) -0.024(5)
C12 0.032(3) 0.035(4) 0.030(4) -0.011(3) 0.002(3) 0.000(3)
C13 0.036(4) 0.029(4) 0.031(4) -0.004(3) 0.001(3) 0.006(3)
C14 0.039(4) 0.032(4) 0.025(3) -0.005(3) 0.003(3) -0.002(3)
C15 0.031(4) 0.063(6) 0.041(4) -0.012(4) 0.000(3) -0.006(4)
C16 0.030(4) 0.052(5) 0.043(4) -0.011(4) -0.001(3) -0.003(3)
C17 0.039(5) 0.080(7) 0.054(5) -0.010(5) 0.001(4) -0.015(4)
C18 0.033(5) 0.086(8) 0.072(7) 0.009(6) 0.007(4) -0.011(5)
C19 0.049(5) 0.086(8) 0.042(5) -0.002(5) -0.001(4) 0.006(5)
C20 0.050(5) 0.065(6) 0.045(5) -0.007(4) -0.002(4) 0.000(4)
C21 0.061(6) 0.058(6) 0.045(5) -0.010(4) -0.006(4) -0.010(4)
C22 0.045(5) 0.101(9) 0.060(6) -0.018(6) -0.010(5) -0.007(5)
C23 0.044(5) 0.094(8) 0.065(6) -0.030(6) 0.001(4) -0.024(5)
C24 0.044(5) 0.070(7) 0.052(5) -0.007(5) 0.008(4) -0.010(4)
C25 0.031(4) 0.051(5) 0.045(4) -0.008(4) 0.000(3) 0.001(3)
C26 0.030(4) 0.042(5) 0.044(4) -0.006(3) 0.009(3) -0.006(3)
C27 0.034(4) 0.035(4) 0.035(4) -0.006(3) 0.006(3) 0.002(3)
C28 0.031(4) 0.028(4) 0.039(4) -0.008(3) 0.002(3) 0.002(3)
C29 0.041(4) 0.035(4) 0.036(4) -0.009(3) 0.008(3) -0.001(3)
C30 0.036(4) 0.035(4) 0.037(4) -0.009(3) 0.003(3) 0.001(3)
C31 0.082(7) 0.108(10) 0.031(5) -0.006(5) 0.010(5) -0.030(7)
C32 0.042(4) 0.032(4) 0.038(4) -0.007(3) -0.002(3) 0.001(3)
C33 0.027(3) 0.027(4) 0.044(4) -0.006(3) 0.000(3) 0.003(3)
C34 0.034(4) 0.023(4) 0.040(4) -0.005(3) 0.002(3) 0.007(3)
C35 0.032(4) 0.043(5) 0.053(5) -0.010(4) -0.002(3) -0.002(3)
C36 0.035(4) 0.030(4) 0.064(6) -0.002(4) 0.001(4) 0.001(3)
C37 0.056(6) 0.044(6) 0.095(8) -0.005(5) -0.004(5) -0.015(5)
C38 0.040(5) 0.055(7) 0.159(13) -0.001(7) -0.002(7) -0.016(5)
C39 0.048(6) 0.047(6) 0.131(11) 0.006(6) 0.018(6) -0.016(5)
C40 0.058(6) 0.048(6) 0.074(7) -0.004(5) 0.007(5) -0.002(4)
C41 0.051(6) 0.085(9) 0.083(8) 0.029(7) 0.010(6) 0.005(6)
C42 0.053(6) 0.096(9) 0.072(7) 0.010(6) 0.004(5) 0.010(6)
C43 0.046(5) 0.091(9) 0.080(8) -0.004(6) -0.005(5) -0.016(5)
C44 0.037(5) 0.082(8) 0.062(6) 0.004(5) 0.006(4) -0.007(5)
C45 0.028(4) 0.050(5) 0.079(7) -0.002(5) 0.006(4) 0.006(4)
C46 0.030(4) 0.052(6) 0.080(7) -0.003(5) 0.006(4) -0.001(4)
C47 0.033(4) 0.039(5) 0.055(5) -0.014(4) 0.006(3) -0.003(3)
C48 0.033(4) 0.043(5) 0.054(5) -0.016(4) 0.005(3) 0.005(3)
C49 0.035(4) 0.065(6) 0.048(5) -0.010(4) 0.010(4) -0.005(4)
C50 0.044(5) 0.065(6) 0.061(6) -0.015(5) 0.009(4) 0.001(4)
C51 0.26(4) 0.22(4) 0.050(13) -0.035(18) 0.031(19) -0.13(3)
C52 0.051(5) 0.044(5) 0.057(5) -0.013(4) 0.001(4) 0.007(4)
C53 0.043(4) 0.037(4) 0.046(5) -0.016(4) -0.004(3) 0.007(3)
C54 0.036(4) 0.029(4) 0.051(5) -0.013(4) -0.003(3) 0.002(3)
C55 0.061(6) 0.044(5) 0.057(6) -0.010(4) -0.021(4) 0.006(4)
C56 0.059(5) 0.036(5) 0.063(6) -0.013(4) -0.011(4) 0.000(4)
C57 0.059(6) 0.048(6) 0.072(7) 0.000(5) -0.020(5) -0.009(5)
C58 0.076(7) 0.073(8) 0.075(7) -0.019(6) -0.006(6) -0.010(6)
C59 0.088(8) 0.048(6) 0.095(9) -0.011(6) 0.007(7) 0.004(6)
C60 0.069(6) 0.052(6) 0.070(7) -0.021(5) 0.000(5) 0.014(5)
C61 0.055(5) 0.049(5) 0.050(5) -0.010(4) -0.004(4) 0.001(4)
C62 0.072(6) 0.043(5) 0.067(6) -0.010(5) -0.016(5) 0.000(5)
C63 0.062(6) 0.036(5) 0.085(7) -0.013(5) -0.012(5) 0.010(4)
C64 0.055(5) 0.045(6) 0.081(7) -0.020(5) 0.005(5) 0.006(4)
C65 0.040(4) 0.032(5) 0.071(6) -0.006(4) 0.000(4) -0.007(3)
C66 0.043(4) 0.034(5) 0.061(5) -0.013(4) 0.005(4) 0.002(4)
C67 0.037(4) 0.035(4) 0.042(4) -0.007(3) 0.002(3) -0.004(3)
C68 0.033(4) 0.034(4) 0.039(4) -0.004(3) 0.005(3) -0.001(3)
C69 0.055(5) 0.045(5) 0.041(4) -0.012(4) 0.001(4) 0.009(4)
C70 0.064(6) 0.052(6) 0.039(5) -0.009(4) 0.009(4) 0.001(4)
C71 0.150(19) 0.108(17) 0.057(11) -0.012(11) 0.019(11) -0.034(14)
C72 0.047(5) 0.051(5) 0.038(4) 0.002(4) 0.003(3) -0.005(4)
C73 0.034(4) 0.042(5) 0.037(4) -0.003(3) -0.004(3) -0.008(3)
C74 0.028(4) 0.037(4) 0.049(5) 0.001(4) 0.004(3) -0.002(3)
C75 0.037(5) 0.059(7) 0.098(8) 0.018(6) 0.000(5) 0.003(4)
C76 0.034(4) 0.045(5) 0.092(8) 0.010(5) 0.006(4) 0.005(4)
C77 0.064(6) 0.047(6) 0.096(8) 0.017(6) 0.016(6) 0.013(5)
C78 0.055(6) 0.064(7) 0.112(10) -0.005(7) 0.004(6) 0.019(5)
C79 0.047(6) 0.086(9) 0.086(8) -0.002(7) -0.001(5) 0.000(5)
C80 0.051(6) 0.059(7) 0.089(8) 0.009(6) -0.002(5) 0.001(5)
C81 0.045(4) 0.048(5) 0.037(4) -0.003(4) 0.001(3) 0.003(4)
C82 0.061(6) 0.045(5) 0.050(5) 0.009(4) -0.008(4) 0.012(4)
C83 0.065(6) 0.045(5) 0.055(6) -0.007(4) -0.007(4) 0.014(4)
C84 0.050(5) 0.047(5) 0.053(5) -0.011(4) 0.011(4) 0.008(4)
C85 0.040(4) 0.032(4) 0.031(4) -0.001(3) 0.000(3) 0.001(3)
C86 0.036(4) 0.037(4) 0.030(4) -0.007(3) 0.000(3) 0.002(3)
C87 0.030(3) 0.033(4) 0.032(4) -0.004(3) -0.001(3) -0.002(3)
C88 0.030(3) 0.028(4) 0.041(4) -0.008(3) 0.002(3) -0.003(3)
C89 0.041(4) 0.037(4) 0.036(4) -0.003(3) -0.006(3) -0.004(3)
C90 0.043(4) 0.043(5) 0.038(4) 0.002(4) -0.003(3) -0.003(4)
C91 0.148(12) 0.065(7) 0.040(5) 0.002(5) 0.010(6) 0.033(8)
C92 0.038(4) 0.041(5) 0.041(4) 0.008(4) -0.005(3) 0.002(3)
C93 0.029(4) 0.030(4) 0.049(5) 0.001(3) 0.001(3) -0.001(3)
C94 0.029(4) 0.028(4) 0.051(5) -0.001(3) -0.004(3) -0.005(3)
C95 0.041(5) 0.033(5) 0.096(8) -0.008(5) 0.005(5) -0.004(4)
C96 0.044(5) 0.039(6) 0.124(10) -0.032(6) 0.009(5) 0.001(4)
C97 0.066(7) 0.057(8) 0.155(14) -0.020(8) -0.003(8) 0.009(6)
C98 0.077(9) 0.063(9) 0.20(2) -0.052(11) 0.022(11) 0.014(7)
C99 0.080(9) 0.152(18) 0.20(2) -0.135(17) 0.004(11) 0.020(11)
C100 0.071(7) 0.094(10) 0.103(10) -0.049(8) -0.008(7) 0.024(7)
C101 0.046(5) 0.076(7) 0.046(5) -0.012(5) -0.003(4) 0.009(5)
C102 0.055(6) 0.076(8) 0.083(8) -0.007(6) -0.004(5) -0.002(5)
C103 0.073(7) 0.061(7) 0.100(9) -0.037(7) -0.005(6) 0.009(6)
C104 0.064(6) 0.083(8) 0.067(6) -0.046(6) -0.015(5) 0.024(6)
C105 0.041(4) 0.056(5) 0.040(4) -0.018(4) 0.001(3) -0.002(4)
C106 0.043(4) 0.066(6) 0.045(5) -0.025(4) 0.000(4) 0.004(4)
C107 0.027(3) 0.046(5) 0.041(4) -0.008(4) 0.004(3) -0.002(3)
C108 0.032(4) 0.033(4) 0.040(4) -0.001(3) 0.004(3) -0.005(3)
C109 0.035(4) 0.050(5) 0.034(4) -0.001(3) -0.001(3) -0.001(3)
C110 0.035(4) 0.056(5) 0.037(4) 0.007(4) -0.003(3) -0.004(4)
C111 0.068(6) 0.100(9) 0.036(5) 0.006(5) -0.008(4) 0.023(6)
C112 0.041(4) 0.037(4) 0.043(4) 0.003(3) -0.003(3) 0.002(3)
C113 0.041(4) 0.037(4) 0.043(4) 0.000(3) 0.003(3) -0.003(3)
C114 0.040(4) 0.029(4) 0.050(5) -0.004(3) 0.000(3) 0.002(3)
C115 0.053(5) 0.029(4) 0.060(5) 0.000(4) -0.007(4) 0.005(4)
C116 0.054(5) 0.030(4) 0.056(5) -0.008(4) -0.007(4) 0.000(4)
C117 0.081(7) 0.044(6) 0.068(7) 0.000(5) -0.008(5) 0.012(5)
C118 0.082(7) 0.042(6) 0.089(8) -0.024(6) 0.004(6) 0.007(5)
C119 0.095(8) 0.063(7) 0.068(7) -0.028(6) -0.003(6) -0.002(6)
C120 0.081(7) 0.054(6) 0.070(7) -0.025(5) -0.019(5) 0.008(5)

loop_
_atom_type_symbol
_atom_type_description
_atom_type_scat_dispersion_real
_atom_type_scat_dispersion_imag
_atom_type_scat_source
C C 0.0033 0.0016 'International Tables Vol C Tables 4.2.6.8 and 6.1.1.4'
H H 0.0000 0.0000 'International Tables Vol C Tables 4.2.6.8 and 6.1.1.4'
N N 0.0061 0.0033 'International Tables Vol C Tables 4.2.6.8 and 6.1.1.4'
O O 0.0106 0.0060 'International Tables Vol C Tables 4.2.6.8 and 6.1.1.4'
Cu Cu 0.3201 1.2651 'International Tables Vol C Tables 4.2.6.8 and 6.1.1.4'

loop_
_geom_angle_atom_site_label_1
_geom_angle_atom_site_label_2
_geom_angle_atom_site_label_3
_geom_angle
_geom_angle_site_symmetry_1
_geom_angle_site_symmetry_3
_geom_angle_publ_flag
N3 Cu1 N30 175.7(3) . . ?
N3 Cu1 O1 78.7(2) . . ?
N30 Cu1 O1 100.4(2) . . ?
N3 Cu1 N1 77.8(3) . . ?
N30 Cu1 N1 103.8(3) . . ?
O1 Cu1 N1 154.4(2) . . ?
N3 Cu1 N28 100.5(3) . . ?
N30 Cu1 N28 75.3(3) . . ?
O1 Cu1 N28 95.3(2) . . ?
N1 Cu1 N28 98.9(3) . . ?
N3 Cu1 O10 110.3(2) . . ?
N30 Cu1 O10 73.9(2) . . ?
O1 Cu1 O10 92.6(2) . . ?
N1 Cu1 O10 86.1(2) . . ?
N28 Cu1 O10 149.1(2) . . ?
N12 Cu2 N32 175.3(3) . . ?
N12 Cu2 O4 78.3(2) . . ?
N32 Cu2 O4 104.6(2) . . ?
N12 Cu2 N10 78.9(3) . . ?
N32 Cu2 N10 98.1(2) . . ?
O4 Cu2 N10 157.2(2) . . ?
N12 Cu2 O12 106.9(2) . . ?
N32 Cu2 O12 76.7(2) . . ?
O4 Cu2 O12 95.1(2) . . ?
N10 Cu2 O12 90.8(2) . . ?
N12 Cu2 O10 102.6(2) . . ?
N32 Cu2 O10 74.1(2) . . ?
O4 Cu2 O10 87.4(2) . . ?
N10 Cu2 O10 98.3(2) . . ?
O12 Cu2 O10 150.3(2) . . ?
N34 Cu3 N21 174.7(3) . . ?
N34 Cu3 N36 77.0(3) . . ?
N21 Cu3 N36 106.3(3) . . ?
N34 Cu3 O12 75.7(3) . . ?
N21 Cu3 O12 102.1(3) . . ?
N36 Cu3 O12 149.2(3) . . ?
N34 Cu3 N19 98.9(3) . . ?
N21 Cu3 N19 76.3(3) . . ?
N36 Cu3 N19 105.8(3) . . ?
O12 Cu3 N19 92.2(3) . . ?
N34 Cu3 O7 110.5(3) . . ?
N21 Cu3 O7 74.2(3) . . ?
N36 Cu3 O7 85.9(3) . . ?
O12 Cu3 O7 90.6(2) . . ?
N19 Cu3 O7 150.2(3) . . ?
N39 Cu4 N5 177.3(2) . . ?
N39 Cu4 O13 77.8(2) . . ?
N5 Cu4 O13 104.7(2) . . ?
N39 Cu4 N37 78.9(2) . . ?
N5 Cu4 N37 98.5(2) . . ?
O13 Cu4 N37 156.6(2) . . ?
N39 Cu4 O3 103.8(2) . . ?
N5 Cu4 O3 75.6(2) . . ?
O13 Cu4 O3 87.9(2) . . ?
N37 Cu4 O3 95.5(2) . . ?
N39 Cu4 O1 104.9(2) . . ?
N5 Cu4 O1 75.8(2) . . ?
O13 Cu4 O1 97.55(19) . . ?
N37 Cu4 O1 90.6(2) . . ?
O3 Cu4 O1 151.33(18) . . ?
N41 Cu5 N14 179.3(3) . . ?
N41 Cu5 O13 79.1(2) . . ?
N14 Cu5 O13 100.6(2) . . ?
N41 Cu5 O15 77.5(2) . . ?
N14 Cu5 O15 102.9(2) . . ?
O13 Cu5 O15 156.54(19) . . ?
N41 Cu5 O4 101.0(2) . . ?
N14 Cu5 O4 78.4(2) . . ?
O13 Cu5 O4 91.22(19) . . ?
O15 Cu5 O4 92.08(19) . . ?
N41 Cu5 O6 103.2(2) . . ?
N14 Cu5 O6 77.5(2) . . ?
O13 Cu5 O6 92.52(19) . . ?
O15 Cu5 O6 93.90(19) . . ?
O4 Cu5 O6 155.87(19) . . ?
N43 Cu6 N23 175.8(3) . . ?
N43 Cu6 O15 78.7(3) . . ?
N23 Cu6 O15 105.3(2) . . ?
N43 Cu6 N45 79.7(3) . . ?
N23 Cu6 N45 96.3(3) . . ?
O15 Cu6 N45 158.3(3) . . ?
N43 Cu6 O7 103.9(3) . . ?
N23 Cu6 O7 75.0(2) . . ?
O15 Cu6 O7 89.0(2) . . ?
N45 Cu6 O7 98.2(3) . . ?
N43 Cu6 O9 106.2(2) . . ?
N23 Cu6 O9 75.2(2) . . ?
O15 Cu6 O9 93.3(2) . . ?
N45 Cu6 O9 90.6(3) . . ?
O7 Cu6 O9 149.7(2) . . ?
N48 Cu7 N7 176.5(3) . . ?
N48 Cu7 O16 76.7(2) . . ?
N7 Cu7 O16 101.9(2) . . ?
N48 Cu7 N46 76.9(3) . . ?
N7 Cu7 N46 105.0(3) . . ?
O16 Cu7 N46 151.9(2) . . ?
N48 Cu7 N9 99.8(3) . . ?
N7 Cu7 N9 77.0(3) . . ?
O16 Cu7 N9 94.0(2) . . ?
N46 Cu7 N9 99.7(3) . . ?
N48 Cu7 O3 108.4(2) . . ?
N7 Cu7 O3 74.8(2) . . ?
O16 Cu7 O3 91.4(2) . . ?
N46 Cu7 O3 88.1(2) . . ?
N9 Cu7 O3 151.8(2) . . ?
N16 Cu8 N50 177.3(3) . . ?
N16 Cu8 O6 78.2(2) . . ?
N50 Cu8 O6 104.4(2) . . ?
N16 Cu8 N18 78.6(3) . . ?
N50 Cu8 N18 98.8(3) . . ?
O6 Cu8 N18 156.7(2) . . ?
N16 Cu8 O16 104.7(2) . . ?
N50 Cu8 O16 75.6(2) . . ?
O6 Cu8 O16 95.5(2) . . ?
N18 Cu8 O16 92.1(2) . . ?
N16 Cu8 O18 103.4(2) . . ?
N50 Cu8 O18 76.4(2) . . ?
O6 Cu8 O18 88.5(2) . . ?
N18 Cu8 O18 95.2(2) . . ?
O16 Cu8 O18 151.8(2) . . ?
N52 Cu9 N25 175.5(3) . . ?
N52 Cu9 N54 77.9(3) . . ?
N25 Cu9 N54 97.8(3) . . ?
N52 Cu9 O18 76.4(3) . . ?
N25 Cu9 O18 107.7(3) . . ?
N54 Cu9 O18 153.5(3) . . ?
N52 Cu9 N27 106.7(3) . . ?
N25 Cu9 N27 75.6(3) . . ?
N54 Cu9 N27 105.0(3) . . ?
O18 Cu9 N27 88.6(3) . . ?
N52 Cu9 O9 105.3(3) . . ?
N25 Cu9 O9 73.3(2) . . ?
N54 Cu9 O9 91.0(3) . . ?
O18 Cu9 O9 89.5(2) . . ?
N27 Cu9 O9 146.5(3) . . ?
C7 O1 Cu1 109.0(4) . . ?
C7 O1 Cu4 110.9(4) . . ?
Cu1 O1 Cu4 139.1(3) . . ?
C10 O2 C11 116.9(6) . . ?
C14 O3 Cu7 109.6(4) . . ?
C14 O3 Cu4 112.4(4) . . ?
Cu7 O3 Cu4 136.7(2) . . ?
C27 O4 Cu2 107.8(4) . . ?
C27 O4 Cu5 110.2(4) . . ?
Cu2 O4 Cu5 142.0(3) . . ?
C30 O5 C31 118.2(7) . . ?
C34 O6 Cu8 108.4(4) . . ?
C34 O6 Cu5 111.0(4) . . ?
Cu8 O6 Cu5 140.6(2) . . ?
C47 O7 Cu3 111.4(5) . . ?
C47 O7 Cu6 112.4(5) . . ?
Cu3 O7 Cu6 135.5(3) . . ?
C51 O8 C121 110.8(18) . . ?
C51 O8 C50 120.3(15) . . ?
C121 O8 C50 128.0(15) . . ?
C54 O9 Cu9 111.2(5) . . ?
C54 O9 Cu6 113.4(5) . . ?
Cu9 O9 Cu6 135.4(3) . . ?
C67 O10 Cu1 111.5(5) . . ?
C67 O10 Cu2 112.3(5) . . ?
Cu1 O10 Cu2 135.3(2) . . ?
C122 O11 C71 107.2(19) . . ?
C122 O11 C70 126.1(18) . . ?
C71 O11 C70 125.0(13) . . ?
C74 O12 Cu3 109.8(5) . . ?
C74 O12 Cu2 112.7(5) . . ?
Cu3 O12 Cu2 137.4(3) . . ?
C87 O13 Cu4 107.3(4) . . ?
C87 O13 Cu5 110.4(4) . . ?
Cu4 O13 Cu5 142.3(2) . . ?
C90 O14 C91 117.5(7) . . ?
C94 O15 Cu6 107.8(5) . . ?
C94 O15 Cu5 112.1(5) . . ?
Cu6 O15 Cu5 140.2(3) . . ?
C107 O16 Cu7 109.4(5) . . ?
C107 O16 Cu8 111.4(5) . . ?
Cu7 O16 Cu8 138.7(3) . . ?
C110 O17 C111 117.5(7) . . ?
C114 O18 Cu9 110.6(5) . . ?
C114 O18 Cu8 110.3(5) . . ?
Cu9 O18 Cu8 138.0(3) . . ?
O34 O33 N59 64.8(16) . . ?
O33 O34 N59 75.5(17) . . ?
C1 N1 C5 119.3(7) . . ?
C1 N1 Cu1 127.3(6) . . ?
C5 N1 Cu1 113.5(6) . . ?
C6 N2 H1 119.9(9) . . ?
C6 N2 H2 120.0(8) . . ?
H1 N2 H2 120.0(9) . . ?
C6 N3 N4 120.3(7) . . ?
C6 N3 Cu1 121.9(6) . . ?
N4 N3 Cu1 117.8(5) . . ?
C7 N4 N3 108.5(6) . . ?
C8 N5 C13 118.9(6) . . ?
C8 N5 Cu4 120.8(5) . . ?
C13 N5 Cu4 120.1(4) . . ?
C14 N6 N7 111.7(6) . . ?
C15 N7 N6 119.8(6) . . ?
C15 N7 Cu7 121.0(5) . . ?
N6 N7 Cu7 119.2(5) . . ?
C15 N8 H3 120.0(8) . . ?
C15 N8 H4 120.0(8) . . ?
H3 N8 H4 120.0(8) . . ?
C20 N9 C16 120.5(8) . . ?
C20 N9 Cu7 127.7(6) . . ?
C16 N9 Cu7 111.2(5) . . ?
C21 N10 C25 117.7(7) . . ?
C21 N10 Cu2 129.0(6) . . ?
C25 N10 Cu2 112.9(5) . . ?
C26 N11 H5 120.0(7) . . ?
C26 N11 H6 120.0(7) . . ?
H5 N11 H6 120.0(7) . . ?
C26 N12 N13 119.0(6) . . ?
C26 N12 Cu2 121.4(5) . . ?
N13 N12 Cu2 119.4(4) . . ?
C27 N13 N12 108.2(6) . . ?
C33 N14 C28 120.6(6) . . ?
C33 N14 Cu5 119.9(5) . . ?
C28 N14 Cu5 119.5(5) . . ?
C34 N15 N16 106.5(6) . . ?
C35 N16 N15 118.9(6) . . ?
C35 N16 Cu8 121.1(6) . . ?
N15 N16 Cu8 119.8(5) . . ?
C35 N17 H7 120.0(8) . . ?
C35 N17 H8 120.0(7) . . ?
H7 N17 H8 120.0(8) . . ?
C40 N18 C36 117.4(7) . . ?
C40 N18 Cu8 128.3(7) . . ?
C36 N18 Cu8 113.7(5) . . ?
C45 N19 C41 118.9(9) . . ?
C45 N19 Cu3 114.2(7) . . ?
C41 N19 Cu3 126.8(7) . . ?
C46 N20 H9 120.1(9) . . ?
C46 N20 H10 120.0(8) . . ?
H9 N20 H10 120.0(9) . . ?
C46 N21 N22 119.3(8) . . ?
C46 N21 Cu3 121.3(7) . . ?
N22 N21 Cu3 119.5(5) . . ?
C47 N22 N21 113.0(8) . . ?
C48 N23 C53 119.6(7) . . ?
C48 N23 Cu6 119.5(6) . . ?
C53 N23 Cu6 120.1(5) . . ?
C54 N24 N25 111.7(6) . . ?
C55 N25 N24 119.0(7) . . ?
C55 N25 Cu9 121.6(6) . . ?
N24 N25 Cu9 119.4(5) . . ?
C55 N26 H11 120.0(8) . . ?
C55 N26 H12 119.9(9) . . ?
H11 N26 H12 120.1(8) . . ?
C60 N27 C56 120.7(9) . . ?
C60 N27 Cu9 127.0(7) . . ?
C56 N27 Cu9 112.3(6) . . ?
C61 N28 C65 119.5(8) . . ?
C61 N28 Cu1 127.9(6) . . ?
C65 N28 Cu1 112.1(6) . . ?
C66 N29 H13 120.0(8) . . ?
C66 N29 H14 119.9(9) . . ?
H13 N29 H14 120.0(8) . . ?
C66 N30 N31 119.1(7) . . ?
C66 N30 Cu1 122.7(6) . . ?
N31 N30 Cu1 118.2(5) . . ?
C67 N31 N30 115.6(6) . . ?
C68 N32 C73 119.5(6) . . ?
C68 N32 Cu2 121.1(5) . . ?
C73 N32 Cu2 118.8(5) . . ?
C74 N33 N34 110.8(7) . . ?
C75 N34 N33 119.2(8) . . ?
C75 N34 Cu3 121.7(8) . . ?
N33 N34 Cu3 118.9(5) . . ?
C75 N35 H15 120.1(10) . . ?
C75 N35 H16 119.8(11) . . ?
H15 N35 H16 120.2(10) . . ?
C76 N36 C80 118.8(9) . . ?
C76 N36 Cu3 114.7(8) . . ?
C80 N36 Cu3 126.5(7) . . ?
C81 N37 C85 118.4(7) . . ?
C81 N37 Cu4 129.0(5) . . ?
C85 N37 Cu4 112.2(5) . . ?
C86 N38 H17 120.0(7) . . ?
C86 N38 H18 120.0(7) . . ?
H17 N38 H18 120.0(7) . . ?
C86 N39 N40 118.4(6) . . ?
C86 N39 Cu4 121.3(5) . . ?
N40 N39 Cu4 120.2(5) . . ?
C87 N40 N39 107.3(6) . . ?
C93 N41 C88 119.5(7) . . ?
C93 N41 Cu5 120.9(5) . . ?
C88 N41 Cu5 119.6(5) . . ?
C94 N42 N43 108.0(7) . . ?
C95 N43 N42 120.6(8) . . ?
C95 N43 Cu6 120.6(7) . . ?
N42 N43 Cu6 118.8(5) . . ?
C95 N44 H19 119.9(9) . . ?
C95 N44 H20 120.1(10) . . ?
H19 N44 H20 119.9(10) . . ?
C100 N45 C96 118.5(10) . . ?
C100 N45 Cu6 128.9(9) . . ?
C96 N45 Cu6 112.4(7) . . ?
C101 N46 C105 119.4(8) . . ?
C101 N46 Cu7 127.4(6) . . ?
C105 N46 Cu7 113.2(6) . . ?
C106 N47 H21 120.0(9) . . ?
C106 N47 H22 120.0(8) . . ?
H21 N47 H22 120.0(8) . . ?
C106 N48 N49 117.7(7) . . ?
C106 N48 Cu7 122.6(6) . . ?
N49 N48 Cu7 119.6(5) . . ?
C107 N49 N48 108.4(6) . . ?
C108 N50 C113 119.5(7) . . ?
C108 N50 Cu8 120.7(5) . . ?
C113 N50 Cu8 119.5(5) . . ?
C114 N51 N52 108.4(7) . . ?
C115 N52 N51 118.7(7) . . ?
C115 N52 Cu9 120.9(6) . . ?
N51 N52 Cu9 120.3(5) . . ?
C115 N53 H23 120.0(9) . . ?
C115 N53 H24 120.0(9) . . ?
H23 N53 H24 120.0(8) . . ?
C116 N54 C120 118.9(8) . . ?
C116 N54 Cu9 114.5(6) . . ?
C120 N54 Cu9 126.6(6) . . ?
O21 N55 O20 124.3(18) . . ?
O21 N55 O19 115.2(17) . . ?
O20 N55 O19 120.4(16) . . ?
O23 N56 O24 121.6(19) . . ?
O23 N56 O22 131(3) . . ?
O24 N56 O22 107(3) . . ?
O26 N57 O25 131.6(13) . . ?
O26 N57 O27 112.5(10) . . ?
O25 N57 O27 115.2(10) . . ?
O28 N58 O30 127.8(15) . . ?
O28 N58 O29 116.3(12) . . ?
O30 N58 O29 115.8(13) . . ?
O34 N59 O31 142.5(14) . . ?
O34 N59 O33 39.6(9) . . ?
O31 N59 O33 137.6(15) . . ?
O34 N59 O32 98.7(12) . . ?
O31 N59 O32 105.0(12) . . ?
O33 N59 O32 116.7(13) . . ?
O35 N60 O37 120.004(3) . . ?
O35 N60 O36 120.003(4) . . ?
O37 N60 O36 119.993(5) . . ?
N1 C1 C2 122.2(9) . . ?
N1 C1 H25 118.9(8) . . ?
C2 C1 H25 119.0(10) . . ?
C3 C2 C1 117.1(10) . . ?
C3 C2 H26 121.5(11) . . ?
C1 C2 H26 121.4(11) . . ?
C2 C3 C4 119.6(9) . . ?
C2 C3 H27 120.3(12) . . ?
C4 C3 H27 120.2(12) . . ?
C5 C4 C3 119.2(9) . . ?
C5 C4 H28 120.4(10) . . ?
C3 C4 H28 120.4(9) . . ?
N1 C5 C4 122.6(9) . . ?
N1 C5 C6 112.5(7) . . ?
C4 C5 C6 124.8(8) . . ?
N3 C6 N2 124.2(9) . . ?
N3 C6 C5 114.1(8) . . ?
N2 C6 C5 121.7(7) . . ?
O1 C7 N4 125.4(7) . . ?
O1 C7 C8 116.9(6) . . ?
N4 C7 C8 117.7(6) . . ?
N5 C8 C9 122.3(6) . . ?
N5 C8 C7 114.2(6) . . ?
C9 C8 C7 123.4(6) . . ?
C8 C9 C10 119.1(6) . . ?
C8 C9 H29 120.4(7) . . ?
C10 C9 H29 120.4(7) . . ?
O2 C10 C9 117.5(6) . . ?
O2 C10 C12 122.8(6) . . ?
C9 C10 C12 119.6(6) . . ?
O2 C11 H30 109.5(7) . . ?
O2 C11 H31 109.5(9) . . ?
H30 C11 H31 109.4(11) . . ?
O2 C11 H32 109.5(9) . . ?
H30 C11 H32 109.5(10) . . ?
H31 C11 H32 109.5(8) . . ?
C13 C12 C10 117.3(6) . . ?
C13 C12 H33 121.4(7) . . ?
C10 C12 H33 121.4(7) . . ?
N5 C13 C12 122.7(6) . . ?
N5 C13 C14 114.2(6) . . ?
C12 C13 C14 123.1(6) . . ?
O3 C14 N6 124.7(6) . . ?
O3 C14 C13 116.2(6) . . ?
N6 C14 C13 119.1(6) . . ?
N7 C15 N8 125.1(8) . . ?
N7 C15 C16 114.8(7) . . ?
N8 C15 C16 120.1(7) . . ?
N9 C16 C17 121.1(8) . . ?
N9 C16 C15 115.4(7) . . ?
C17 C16 C15 123.5(7) . . ?
C18 C17 C16 117.3(9) . . ?
C18 C17 H34 121.3(9) . . ?
C16 C17 H34 121.4(9) . . ?
C17 C18 C19 119.5(9) . . ?
C17 C18 H35 120.2(11) . . ?
C19 C18 H35 120.2(10) . . ?
C20 C19 C18 118.2(9) . . ?
C20 C19 H36 120.9(10) . . ?
C18 C19 H36 120.9(10) . . ?
N9 C20 C19 123.2(9) . . ?
N9 C20 H37 118.4(9) . . ?
C19 C20 H37 118.4(9) . . ?
N10 C21 C22 122.1(9) . . ?
N10 C21 H38 119.0(9) . . ?
C22 C21 H38 118.9(9) . . ?
C23 C22 C21 120.9(9) . . ?
C23 C22 H39 119.6(10) . . ?
C21 C22 H39 119.5(10) . . ?
C22 C23 C24 117.2(8) . . ?
C22 C23 H40 121.4(10) . . ?
C24 C23 H40 121.4(10) . . ?
C25 C24 C23 120.4(8) . . ?
C25 C24 H41 119.8(10) . . ?
C23 C24 H41 119.9(9) . . ?
C24 C25 N10 121.6(8) . . ?
C24 C25 C26 126.3(8) . . ?
N10 C25 C26 112.2(6) . . ?
N12 C26 N11 123.2(7) . . ?
N12 C26 C25 114.3(7) . . ?
N11 C26 C25 122.5(7) . . ?
O4 C27 N13 125.8(7) . . ?
O4 C27 C28 117.7(6) . . ?
N13 C27 C28 116.5(6) . . ?
N14 C28 C29 122.0(7) . . ?
N14 C28 C27 113.5(6) . . ?
C29 C28 C27 124.4(6) . . ?
C30 C29 C28 117.4(7) . . ?
C30 C29 H42 121.3(7) . . ?
C28 C29 H42 121.3(7) . . ?
O5 C30 C32 116.2(7) . . ?
O5 C30 C29 123.5(7) . . ?
C32 C30 C29 120.3(7) . . ?
O5 C31 H43 109.5(8) . . ?
O5 C31 H44 109.4(11) . . ?
H43 C31 H44 109.5(11) . . ?
O5 C31 H45 109.5(10) . . ?
H43 C31 H45 109.6(13) . . ?
H44 C31 H45 109.4(9) . . ?
C30 C32 C33 118.6(7) . . ?
C30 C32 H46 120.7(7) . . ?
C33 C32 H46 120.7(7) . . ?
N14 C33 C32 121.0(6) . . ?
N14 C33 C34 114.6(6) . . ?
C32 C33 C34 124.5(7) . . ?
O6 C34 N15 126.5(7) . . ?
O6 C34 C33 116.4(6) . . ?
N15 C34 C33 117.1(6) . . ?
N16 C35 N17 124.9(8) . . ?
N16 C35 C36 113.8(7) . . ?
N17 C35 C36 121.1(7) . . ?
C37 C36 N18 122.2(9) . . ?
C37 C36 C35 125.8(9) . . ?
N18 C36 C35 111.9(7) . . ?
C36 C37 C38 118.2(10) . . ?
C36 C37 H47 120.9(10) . . ?
C38 C37 H47 120.9(10) . . ?
C39 C38 C37 120.9(9) . . ?
C39 C38 H48 119.6(14) . . ?
C37 C38 H48 119.5(14) . . ?
C38 C39 C40 117.2(11) . . ?
C38 C39 H49 121.3(11) . . ?
C40 C39 H49 121.4(13) . . ?
N18 C40 C39 123.8(10) . . ?
N18 C40 H50 118.1(9) . . ?
C39 C40 H50 118.1(11) . . ?
C42 C41 N19 121.4(10) . . ?
C42 C41 H51 119.2(14) . . ?
N19 C41 H51 119.3(13) . . ?
C41 C42 C43 119.6(12) . . ?
C41 C42 H52 120.1(12) . . ?
C43 C42 H52 120.2(13) . . ?
C44 C43 C42 119.1(10) . . ?
C44 C43 H53 120.4(11) . . ?
C42 C43 H53 120.5(12) . . ?
C43 C44 C45 120.9(9) . . ?
C43 C44 H54 119.6(10) . . ?
C45 C44 H54 119.5(11) . . ?
N19 C45 C44 120.0(10) . . ?
N19 C45 C46 113.8(8) . . ?
C44 C45 C46 126.2(9) . . ?
N21 C46 N20 126.5(10) . . ?
N21 C46 C45 114.4(8) . . ?
N20 C46 C45 119.0(8) . . ?
O7 C47 N22 122.0(8) . . ?
O7 C47 C48 117.0(7) . . ?
N22 C47 C48 121.1(8) . . ?
N23 C48 C49 121.0(8) . . ?
N23 C48 C47 114.4(7) . . ?
C49 C48 C47 124.6(7) . . ?
C50 C49 C48 117.6(8) . . ?
C50 C49 H55 121.1(9) . . ?
C48 C49 H55 121.2(8) . . ?
O8 C50 C52 119.7(9) . . ?
O8 C50 C49 119.9(9) . . ?
C52 C50 C49 120.4(9) . . ?
O8 C51 H56 109(2) . . ?
O8 C51 H57 109(3) . . ?
H56 C51 H57 111(5) . . ?
O8 C51 H58 108(4) . . ?
H56 C51 H58 109(3) . . ?
H57 C51 H58 110(2) . . ?
C53 C52 C50 119.7(9) . . ?
C53 C52 H59 120.2(9) . . ?
C50 C52 H59 120.1(9) . . ?
C52 C53 N23 121.5(8) . . ?
C52 C53 C54 126.0(7) . . ?
N23 C53 C54 112.4(7) . . ?
O9 C54 N24 123.2(7) . . ?
O9 C54 C53 117.9(7) . . ?
N24 C54 C53 118.9(7) . . ?
N25 C55 N26 124.2(9) . . ?
N25 C55 C56 113.7(8) . . ?
N26 C55 C56 122.1(8) . . ?
N27 C56 C57 121.4(9) . . ?
N27 C56 C55 116.6(8) . . ?
C57 C56 C55 122.0(8) . . ?
C58 C57 C56 118.9(10) . . ?
C58 C57 H60 120.6(10) . . ?
C56 C57 H60 120.5(10) . . ?
C57 C58 C59 119.7(10) . . ?
C57 C58 H61 120.2(12) . . ?
C59 C58 H61 120.1(12) . . ?
C58 C59 C60 116.8(11) . . ?
C58 C59 H62 121.6(13) . . ?
C60 C59 H62 121.5(13) . . ?
N27 C60 C59 122.4(10) . . ?
N27 C60 H63 118.8(10) . . ?
C59 C60 H63 118.8(11) . . ?
N28 C61 C62 123.0(9) . . ?
N28 C61 H64 118.5(9) . . ?
C62 C61 H64 118.5(10) . . ?
C63 C62 C61 119.0(10) . . ?
C63 C62 H65 120.5(10) . . ?
C61 C62 H65 120.5(11) . . ?
C62 C63 C64 119.6(9) . . ?
C62 C63 H66 120.2(11) . . ?
C64 C63 H66 120.1(11) . . ?
C63 C64 C65 119.6(9) . . ?
C63 C64 H67 120.2(10) . . ?
C65 C64 H67 120.2(11) . . ?
N28 C65 C64 119.2(9) . . ?
N28 C65 C66 115.6(8) . . ?
C64 C65 C66 125.2(9) . . ?
N29 C66 N30 127.1(9) . . ?
N29 C66 C65 119.2(8) . . ?
N30 C66 C65 113.6(8) . . ?
O10 C67 N31 120.9(7) . . ?
O10 C67 C68 117.7(7) . . ?
N31 C67 C68 121.4(7) . . ?
N32 C68 C69 121.4(7) . . ?
N32 C68 C67 113.1(6) . . ?
C69 C68 C67 125.6(7) . . ?
C68 C69 C70 118.3(8) . . ?
C68 C69 H68 120.9(8) . . ?
C70 C69 H68 120.8(8) . . ?
C72 C70 O11 121.4(9) . . ?
C72 C70 C69 120.8(8) . . ?
O11 C70 C69 117.6(8) . . ?
O11 C71 C122 34.8(12) . . ?
O11 C71 H69 109(2) . . ?
C122 C71 H69 74.5(18) . . ?
O11 C71 H70 109.4(19) . . ?
C122 C71 H70 122(2) . . ?
H69 C71 H70 109.5(18) . . ?
O11 C71 H71 109.5(17) . . ?
C122 C71 H71 123.1(19) . . ?
H69 C71 H71 110(2) . . ?
H70 C71 H71 110(2) . . ?
C70 C72 C73 118.2(8) . . ?
C70 C72 H72 120.9(8) . . ?
C73 C72 H72 120.9(9) . . ?
N32 C73 C72 121.7(8) . . ?
N32 C73 C74 114.2(7) . . ?
C72 C73 C74 124.1(7) . . ?
O12 C74 N33 123.6(8) . . ?
O12 C74 C73 116.7(7) . . ?
N33 C74 C73 119.6(7) . . ?
N34 C75 N35 126.7(11) . . ?
N34 C75 C76 112.2(9) . . ?
N35 C75 C76 121.0(10) . . ?
N36 C76 C77 124.2(10) . . ?
N36 C76 C75 114.3(9) . . ?
C77 C76 C75 121.3(10) . . ?
C76 C77 C78 116.2(10) . . ?
C76 C77 H73 121.9(12) . . ?
C78 C77 H73 121.9(11) . . ?
C79 C78 C77 121.1(11) . . ?
C79 C78 H74 119.4(13) . . ?
C77 C78 H74 119.6(13) . . ?
C78 C79 C80 118.0(12) . . ?
C78 C79 H75 120.9(13) . . ?
C80 C79 H75 121.1(12) . . ?
N36 C80 C79 121.5(10) . . ?
N36 C80 H76 119.3(11) . . ?
C79 C80 H76 119.2(12) . . ?
N37 C81 C82 122.7(8) . . ?
N37 C81 H77 118.7(8) . . ?
C82 C81 H77 118.7(8) . . ?
C83 C82 C81 118.3(8) . . ?
C83 C82 H78 120.8(10) . . ?
C81 C82 H78 120.8(10) . . ?
C82 C83 C84 120.7(9) . . ?
C82 C83 H79 119.6(9) . . ?
C84 C83 H79 119.7(9) . . ?
C85 C84 C83 117.6(8) . . ?
C85 C84 H80 121.2(9) . . ?
C83 C84 H80 121.2(9) . . ?
N37 C85 C84 122.2(7) . . ?
N37 C85 C86 113.3(6) . . ?
C84 C85 C86 124.6(7) . . ?
N39 C86 N38 124.0(7) . . ?
N39 C86 C85 113.6(6) . . ?
N38 C86 C85 122.2(7) . . ?
N40 C87 O13 126.7(7) . . ?
N40 C87 C88 115.8(6) . . ?
O13 C87 C88 117.4(6) . . ?
N41 C88 C89 122.7(7) . . ?
N41 C88 C87 112.9(6) . . ?
C89 C88 C87 124.3(7) . . ?
C90 C89 C88 117.4(7) . . ?
C90 C89 H81 121.3(8) . . ?
C88 C89 H81 121.3(8) . . ?
O14 C90 C89 124.3(8) . . ?
O14 C90 C92 114.6(7) . . ?
C89 C90 C92 121.1(7) . . ?
O14 C91 H82 109.5(10) . . ?
O14 C91 H83 109.5(10) . . ?
H82 C91 H83 109.6(13) . . ?
O14 C91 H84 109.4(11) . . ?
H82 C91 H84 109.4(12) . . ?
H83 C91 H84 109.5(12) . . ?
C90 C92 C93 117.3(7) . . ?
C90 C92 H85 121.3(8) . . ?
C93 C92 H85 121.4(8) . . ?
N41 C93 C92 121.9(7) . . ?
N41 C93 C94 112.7(7) . . ?
C92 C93 C94 125.4(7) . . ?
O15 C94 N42 126.1(8) . . ?
O15 C94 C93 116.0(7) . . ?
N42 C94 C93 117.8(7) . . ?
N43 C95 N44 126.8(10) . . ?
N43 C95 C96 112.5(9) . . ?
N44 C95 C96 120.7(9) . . ?
N45 C96 C97 122.2(12) . . ?
N45 C96 C95 114.5(8) . . ?
C97 C96 C95 123.3(12) . . ?
C98 C97 C96 122.0(15) . . ?
C98 C97 H86 119.0(15) . . ?
C96 C97 H86 119.0(16) . . ?
C97 C98 C99 115.8(13) . . ?
C97 C98 H87 122(2) . . ?
C99 C98 H87 122(2) . . ?
C98 C99 C100 121.5(16) . . ?
C98 C99 H88 119.4(19) . . ?
C100 C99 H88 119(2) . . ?
N45 C100 C99 119.9(15) . . ?
N45 C100 H89 120.1(12) . . ?
C99 C100 H89 120.0(15) . . ?
N46 C101 C102 123.2(9) . . ?
N46 C101 H90 118.4(10) . . ?
C102 C101 H90 118.4(10) . . ?
C103 C102 C101 116.6(10) . . ?
C103 C102 H91 121.7(13) . . ?
C101 C102 H91 121.7(12) . . ?
C104 C103 C102 119.4(10) . . ?
C104 C103 H92 120.2(12) . . ?
C102 C103 H92 120.4(13) . . ?
C105 C104 C103 120.1(9) . . ?
C105 C104 H93 119.9(11) . . ?
C103 C104 H93 120.0(10) . . ?
N46 C105 C104 121.4(9) . . ?
N46 C105 C106 114.1(7) . . ?
C104 C105 C106 124.4(8) . . ?
N48 C106 N47 125.2(9) . . ?
N48 C106 C105 112.9(7) . . ?
N47 C106 C105 121.8(8) . . ?
O16 C107 N49 125.3(8) . . ?
O16 C107 C108 117.4(7) . . ?
N49 C107 C108 117.3(7) . . ?
N50 C108 C109 122.0(7) . . ?
N50 C108 C107 113.8(7) . . ?
C109 C108 C107 124.1(7) . . ?
C108 C109 C110 119.1(8) . . ?
C108 C109 H94 120.5(8) . . ?
C110 C109 H94 120.5(8) . . ?
O17 C110 C109 117.7(8) . . ?
O17 C110 C112 122.2(8) . . ?
C109 C110 C112 120.1(7) . . ?
O17 C111 H95 109.5(10) . . ?
O17 C111 H96 109.5(9) . . ?
H95 C111 H96 109.5(11) . . ?
O17 C111 H97 109.5(10) . . ?
H95 C111 H97 109.5(10) . . ?
H96 C111 H97 109.4(11) . . ?
C113 C112 C110 117.1(8) . . ?
C113 C112 H98 121.5(8) . . ?
C110 C112 H98 121.4(8) . . ?
N50 C113 C112 122.1(8) . . ?
N50 C113 C114 114.3(7) . . ?
C112 C113 C114 123.5(8) . . ?
O18 C114 N51 124.1(8) . . ?
O18 C114 C113 117.9(7) . . ?
N51 C114 C113 118.0(7) . . ?
N52 C115 N53 124.7(9) . . ?
N52 C115 C116 113.6(8) . . ?
N53 C115 C116 121.6(8) . . ?
N54 C116 C117 121.3(9) . . ?
N54 C116 C115 112.8(8) . . ?
C117 C116 C115 125.8(8) . . ?
C116 C117 C118 119.9(10) . . ?
C116 C117 H99 120.0(11) . . ?
C118 C117 H99 120.1(11) . . ?
C119 C118 C117 118.5(10) . . ?
C119 C118 H100 120.8(12) . . ?
C117 C118 H100 120.8(12) . . ?
C118 C119 C120 120.5(11) . . ?
C118 C119 H101 119.8(12) . . ?
C120 C119 H101 119.8(12) . . ?
N54 C120 C119 120.9(10) . . ?
N54 C120 H102 119.5(10) . . ?
C119 C120 H102 119.5(12) . . ?
O8 C121 H103 110(2) . . ?
O8 C121 H104 110(2) . . ?
H103 C121 H104 109(3) . . ?
O8 C121 H105 110(3) . . ?
H103 C121 H105 109(3) . . ?
H104 C121 H105 109(3) . . ?
O11 C122 C71 37.9(12) . . ?
O11 C122 H106 109(3) . . ?
C71 C122 H106 72(2) . . ?
O11 C122 H107 109(3) . . ?
C71 C122 H107 125(3) . . ?
H106 C122 H107 109(3) . . ?
O11 C122 H108 109(3) . . ?
C71 C122 H108 122(3) . . ?
H106 C122 H108 110(3) . . ?
H107 C122 H108 110(3) . . ?

loop_
_geom_bond_atom_site_label_1
_geom_bond_atom_site_label_2
_geom_bond_distance
_geom_bond_site_symmetry_2
_geom_bond_publ_flag
Cu1 N3 1.917(7) . ?
Cu1 N30 2.002(7) . ?
Cu1 O1 2.049(5) . ?
Cu1 N1 2.096(7) . ?
Cu1 N28 2.227(7) . ?
Cu1 O10 2.272(5) . ?
Cu2 N12 1.903(6) . ?
Cu2 N32 2.002(6) . ?
Cu2 O4 2.065(5) . ?
Cu2 N10 2.079(7) . ?
Cu2 O12 2.216(6) . ?
Cu2 O10 2.285(5) . ?
Cu3 N34 1.968(8) . ?
Cu3 N21 1.993(8) . ?
Cu3 N36 2.129(9) . ?
Cu3 O12 2.143(6) . ?
Cu3 N19 2.150(9) . ?
Cu3 O7 2.221(6) . ?
Cu4 N39 1.903(6) . ?
Cu4 N5 1.996(6) . ?
Cu4 O13 2.076(5) . ?
Cu4 N37 2.096(6) . ?
Cu4 O3 2.263(5) . ?
Cu4 O1 2.285(5) . ?
Cu5 N41 1.935(6) . ?
Cu5 N14 1.939(6) . ?
Cu5 O13 2.179(5) . ?
Cu5 O15 2.183(5) . ?
Cu5 O4 2.185(5) . ?
Cu5 O6 2.208(5) . ?
Cu6 N43 1.905(7) . ?
Cu6 N23 2.019(7) . ?
Cu6 O15 2.042(5) . ?
Cu6 N45 2.072(7) . ?
Cu6 O7 2.260(6) . ?
Cu6 O9 2.261(6) . ?
Cu7 N48 1.944(7) . ?
Cu7 N7 1.974(6) . ?
Cu7 O16 2.133(5) . ?
Cu7 N46 2.146(8) . ?
Cu7 N9 2.187(7) . ?
Cu7 O3 2.197(5) . ?
Cu8 N16 1.906(6) . ?
Cu8 N50 1.999(6) . ?
Cu8 O6 2.053(5) . ?
Cu8 N18 2.068(7) . ?
Cu8 O16 2.271(5) . ?
Cu8 O18 2.276(6) . ?
Cu9 N52 1.935(7) . ?
Cu9 N25 2.015(7) . ?
Cu9 N54 2.093(8) . ?
Cu9 O18 2.097(6) . ?
Cu9 N27 2.204(8) . ?
Cu9 O9 2.250(6) . ?
O1 C7 1.298(9) . ?
O2 C10 1.356(8) . ?
O2 C11 1.426(10) . ?
O3 C14 1.273(8) . ?
O4 C27 1.296(9) . ?
O5 C30 1.346(9) . ?
O5 C31 1.412(11) . ?
O6 C34 1.295(9) . ?
O7 C47 1.277(10) . ?
O8 C51 1.27(3) . ?
O8 C121 1.28(3) . ?
O8 C50 1.351(12) . ?
O9 C54 1.246(10) . ?
O10 C67 1.254(9) . ?
O11 C122 1.21(3) . ?
O11 C71 1.30(2) . ?
O11 C70 1.382(11) . ?
O12 C74 1.287(9) . ?
O13 C87 1.299(8) . ?
O14 C90 1.343(10) . ?
O14 C91 1.416(13) . ?
O15 C94 1.274(9) . ?
O16 C107 1.277(9) . ?
O17 C110 1.361(10) . ?
O17 C111 1.439(12) . ?
O18 C114 1.298(10) . ?
O19 N55 1.227(16) . ?
O20 N55 1.221(17) . ?
O21 N55 1.192(15) . ?
O22 N56 1.230(17) . ?
O23 N56 1.14(3) . ?
O24 N56 1.23(2) . ?
O25 N57 1.218(11) . ?
O26 N57 1.127(12) . ?
O27 N57 1.352(14) . ?
O28 N58 1.195(14) . ?
O29 N58 1.242(15) . ?
O30 N58 1.211(12) . ?
O31 N59 1.180(14) . ?
O32 N59 1.456(15) . ?
O33 O34 0.814(18) . ?
O33 N59 1.235(19) . ?
O34 N59 1.154(16) . ?
O35 N60 1.23994(11) . ?
O36 N60 1.2402 . ?
O37 N60 1.2400 . ?
N1 C1 1.324(12) . ?
N1 C5 1.339(11) . ?
N2 C6 1.335(12) . ?
N2 H1 0.950(8) . ?
N2 H2 0.950(9) . ?
N3 C6 1.269(10) . ?
N3 N4 1.409(9) . ?
N4 C7 1.301(9) . ?
N5 C8 1.346(9) . ?
N5 C13 1.351(9) . ?
N6 C14 1.286(9) . ?
N6 N7 1.399(9) . ?
N7 C15 1.288(10) . ?
N8 C15 1.363(11) . ?
N8 H3 0.950(8) . ?
N8 H4 0.950(8) . ?
N9 C20 1.295(11) . ?
N9 C16 1.337(10) . ?
N10 C21 1.335(11) . ?
N10 C25 1.380(10) . ?
N11 C26 1.339(10) . ?
N11 H5 0.950(6) . ?
N11 H6 0.950(7) . ?
N12 C26 1.294(9) . ?
N12 N13 1.376(8) . ?
N13 C27 1.308(9) . ?
N14 C33 1.334(9) . ?
N14 C28 1.337(9) . ?
N15 C34 1.316(9) . ?
N15 N16 1.397(9) . ?
N16 C35 1.303(10) . ?
N17 C35 1.331(11) . ?
N17 H7 0.950(7) . ?
N17 H8 0.950(8) . ?
N18 C40 1.344(12) . ?
N18 C36 1.363(11) . ?
N19 C45 1.345(12) . ?
N19 C41 1.371(16) . ?
N20 C46 1.338(12) . ?
N20 H9 0.950(8) . ?
N20 H10 0.950(9) . ?
N21 C46 1.295(11) . ?
N21 N22 1.398(11) . ?
N22 C47 1.318(10) . ?
N23 C48 1.345(10) . ?
N23 C53 1.365(10) . ?
N24 C54 1.336(10) . ?
N24 N25 1.406(10) . ?
N25 C55 1.295(11) . ?
N26 C55 1.370(12) . ?
N26 H11 0.949(8) . ?
N26 H12 0.950(8) . ?
N27 C60 1.293(13) . ?
N27 C56 1.320(12) . ?
N28 C61 1.326(12) . ?
N28 C65 1.351(12) . ?
N29 C66 1.308(12) . ?
N29 H13 0.950(9) . ?
N29 H14 0.950(8) . ?
N30 C66 1.316(10) . ?
N30 N31 1.399(10) . ?
N31 C67 1.325(10) . ?
N32 C68 1.349(10) . ?
N32 C73 1.356(10) . ?
N33 C74 1.312(10) . ?
N33 N34 1.383(11) . ?
N34 C75 1.300(12) . ?
N35 C75 1.304(14) . ?
N35 H15 0.947(11) . ?
N35 H16 0.951(9) . ?
N36 C76 1.302(12) . ?
N36 C80 1.336(15) . ?
N37 C81 1.319(10) . ?
N37 C85 1.348(9) . ?
N38 C86 1.331(9) . ?
N38 H17 0.950(7) . ?
N38 H18 0.950(7) . ?
N39 C86 1.289(9) . ?
N39 N40 1.382(8) . ?
N40 C87 1.296(9) . ?
N41 C93 1.323(9) . ?
N41 C88 1.345(9) . ?
N42 C94 1.320(10) . ?
N42 N43 1.357(10) . ?
N43 C95 1.294(11) . ?
N44 C95 1.322(13) . ?
N44 H19 0.952(10) . ?
N44 H20 0.949(9) . ?
N45 C100 1.316(14) . ?
N45 C96 1.324(14) . ?
N46 C101 1.315(12) . ?
N46 C105 1.339(10) . ?
N47 C106 1.341(11) . ?
N47 H21 0.950(8) . ?
N47 H22 0.950(9) . ?
N48 C106 1.301(11) . ?
N48 N49 1.410(10) . ?
N49 C107 1.332(10) . ?
N50 C108 1.337(10) . ?
N50 C113 1.362(10) . ?
N51 C114 1.313(10) . ?
N51 N52 1.404(10) . ?
N52 C115 1.308(11) . ?
N53 C115 1.329(12) . ?
N53 H23 0.950(9) . ?
N53 H24 0.950(8) . ?
N54 C116 1.342(11) . ?
N54 C120 1.344(13) . ?
C1 C2 1.414(13) . ?
C1 H25 0.950(9) . ?
C2 C3 1.378(16) . ?
C2 H26 0.950(10) . ?
C3 C4 1.396(15) . ?
C3 H27 0.949(9) . ?
C4 C5 1.345(12) . ?
C4 H28 0.950(10) . ?
C5 C6 1.490(12) . ?
C7 C8 1.489(10) . ?
C8 C9 1.368(10) . ?
C9 C10 1.391(10) . ?
C9 H29 0.950(7) . ?
C10 C12 1.408(10) . ?
C11 H30 0.950(9) . ?
C11 H31 0.950(10) . ?
C11 H32 0.950(11) . ?
C12 C13 1.390(10) . ?
C12 H33 0.950(7) . ?
C13 C14 1.498(9) . ?
C15 C16 1.477(11) . ?
C16 C17 1.409(12) . ?
C17 C18 1.387(13) . ?
C17 H34 0.950(9) . ?
C18 C19 1.396(15) . ?
C18 H35 0.949(10) . ?
C19 C20 1.363(14) . ?
C19 H36 0.950(9) . ?
C20 H37 0.950(9) . ?
C21 C22 1.379(13) . ?
C21 H38 0.950(9) . ?
C22 C23 1.341(14) . ?
C22 H39 0.950(10) . ?
C23 C24 1.419(13) . ?
C23 H40 0.950(9) . ?
C24 C25 1.338(12) . ?
C24 H41 0.950(9) . ?
C25 C26 1.477(11) . ?
C27 C28 1.474(10) . ?
C28 C29 1.396(10) . ?
C29 C30 1.395(10) . ?
C29 H42 0.950(7) . ?
C30 C32 1.381(10) . ?
C31 H43 0.949(11) . ?
C31 H44 0.951(13) . ?
C31 H45 0.949(12) . ?
C32 C33 1.401(11) . ?
C32 H46 0.950(7) . ?
C33 C34 1.470(10) . ?
C35 C36 1.479(11) . ?
C36 C37 1.342(12) . ?
C37 C38 1.420(17) . ?
C37 H47 0.951(11) . ?
C38 C39 1.335(18) . ?
C38 H48 0.950(10) . ?
C39 C40 1.384(14) . ?
C39 H49 0.950(11) . ?
C40 H50 0.951(11) . ?
C41 C42 1.347(17) . ?
C41 H51 0.950(11) . ?
C42 C43 1.365(15) . ?
C42 H52 0.950(13) . ?
C43 C44 1.356(16) . ?
C43 H53 0.951(11) . ?
C44 C45 1.367(13) . ?
C44 H54 0.950(9) . ?
C45 C46 1.482(14) . ?
C47 C48 1.477(11) . ?
C48 C49 1.404(12) . ?
C49 C50 1.385(13) . ?
C49 H55 0.951(8) . ?
C50 C52 1.375(13) . ?
C51 H56 0.94(3) . ?
C51 H57 0.94(4) . ?
C51 H58 0.96(4) . ?
C52 C53 1.346(12) . ?
C52 H59 0.950(9) . ?
C53 C54 1.499(11) . ?
C55 C56 1.475(13) . ?
C56 C57 1.414(12) . ?
C57 C58 1.354(15) . ?
C57 H60 0.951(10) . ?
C58 C59 1.401(17) . ?
C58 H61 0.950(11) . ?
C59 C60 1.425(16) . ?
C59 H62 0.950(12) . ?
C60 H63 0.950(11) . ?
C61 C62 1.359(13) . ?
C61 H64 0.950(9) . ?
C62 C63 1.354(15) . ?
C62 H65 0.950(10) . ?
C63 C64 1.367(15) . ?
C63 H66 0.951(9) . ?
C64 C65 1.403(13) . ?
C64 H67 0.951(10) . ?
C65 C66 1.472(13) . ?
C67 C68 1.477(11) . ?
C68 C69 1.378(11) . ?
C69 C70 1.400(13) . ?
C69 H68 0.950(8) . ?
C70 C72 1.359(13) . ?
C71 C122 2.02(4) . ?
C71 H69 0.951(19) . ?
C71 H70 0.95(2) . ?
C71 H71 0.95(2) . ?
C72 C73 1.391(11) . ?
C72 H72 0.950(9) . ?
C73 C74 1.475(11) . ?
C75 C76 1.524(16) . ?
C76 C77 1.384(13) . ?
C77 C78 1.403(17) . ?
C77 H73 0.951(11) . ?
C78 C79 1.335(16) . ?
C78 H74 0.949(11) . ?
C79 C80 1.420(16) . ?
C79 H75 0.949(13) . ?
C80 H76 0.950(11) . ?
C81 C82 1.402(13) . ?
C81 H77 0.950(8) . ?
C82 C83 1.338(13) . ?
C82 H78 0.950(8) . ?
C83 C84 1.390(13) . ?
C83 H79 0.949(9) . ?
C84 C85 1.387(11) . ?
C84 H80 0.950(9) . ?
C85 C86 1.494(10) . ?
C87 C88 1.499(10) . ?
C88 C89 1.377(10) . ?
C89 C90 1.376(11) . ?
C89 H81 0.950(8) . ?
C90 C92 1.387(12) . ?
C91 H82 0.950(11) . ?
C91 H83 0.949(12) . ?
C91 H84 0.951(15) . ?
C92 C93 1.401(11) . ?
C92 H85 0.950(8) . ?
C93 C94 1.509(11) . ?
C95 C96 1.508(15) . ?
C96 C97 1.382(15) . ?
C97 C98 1.34(2) . ?
C97 H86 0.951(16) . ?
C98 C99 1.36(3) . ?
C98 H87 0.948(14) . ?
C99 C100 1.43(2) . ?
C99 H88 0.952(17) . ?
C100 H89 0.949(15) . ?
C101 C102 1.412(16) . ?
C101 H90 0.950(9) . ?
C102 C103 1.389(16) . ?
C102 H91 0.949(12) . ?
C103 C104 1.378(16) . ?
C103 H92 0.950(11) . ?
C104 C105 1.367(13) . ?
C104 H93 0.950(9) . ?
C105 C106 1.492(13) . ?
C107 C108 1.483(11) . ?
C108 C109 1.376(11) . ?
C109 C110 1.384(12) . ?
C109 H94 0.950(8) . ?
C110 C112 1.410(12) . ?
C111 H95 0.950(9) . ?
C111 H96 0.950(13) . ?
C111 H97 0.950(11) . ?
C112 C113 1.388(11) . ?
C112 H98 0.950(8) . ?
C113 C114 1.480(11) . ?
C115 C116 1.490(13) . ?
C116 C117 1.350(13) . ?
C117 C118 1.372(16) . ?
C117 H99 0.950(10) . ?
C118 C119 1.351(16) . ?
C118 H100 0.950(10) . ?
C119 C120 1.358(15) . ?
C119 H101 0.950(11) . ?
C120 H102 0.950(11) . ?
C121 H103 0.95(3) . ?
C121 H104 0.95(3) . ?
C121 H105 0.95(3) . ?
C122 H106 0.95(3) . ?
C122 H107 0.95(3) . ?
C122 H108 0.95(3) . ?

loop_
_geom_torsion_atom_site_label_1
_geom_torsion_atom_site_label_2
_geom_torsion_atom_site_label_3
_geom_torsion_atom_site_label_4
_geom_torsion
_geom_torsion_site_symmetry_1
_geom_torsion_site_symmetry_2
_geom_torsion_site_symmetry_3
_geom_torsion_site_symmetry_4
_geom_torsion_publ_flag
N3 Cu1 O1 C7 -5.2(5) . . . . ?
N30 Cu1 O1 C7 170.4(5) . . . . ?
N1 Cu1 O1 C7 -29.0(8) . . . . ?
N28 Cu1 O1 C7 94.4(5) . . . . ?
O10 Cu1 O1 C7 -115.5(5) . . . . ?
N3 Cu1 O1 Cu4 161.7(5) . . . . ?
N30 Cu1 O1 Cu4 -22.6(5) . . . . ?
N1 Cu1 O1 Cu4 138.0(5) . . . . ?
N28 Cu1 O1 Cu4 -98.6(4) . . . . ?
O10 Cu1 O1 Cu4 51.5(4) . . . . ?
N39 Cu4 O1 C7 174.7(5) . . . . ?
N5 Cu4 O1 C7 -8.0(5) . . . . ?
O13 Cu4 O1 C7 95.4(5) . . . . ?
N37 Cu4 O1 C7 -106.7(5) . . . . ?
O3 Cu4 O1 C7 -4.1(7) . . . . ?
N39 Cu4 O1 Cu1 7.9(5) . . . . ?
N5 Cu4 O1 Cu1 -174.8(5) . . . . ?
O13 Cu4 O1 Cu1 -71.5(4) . . . . ?
N37 Cu4 O1 Cu1 86.5(4) . . . . ?
O3 Cu4 O1 Cu1 -170.9(3) . . . . ?
N48 Cu7 O3 C14 178.6(5) . . . . ?
N7 Cu7 O3 C14 0.2(5) . . . . ?
O16 Cu7 O3 C14 102.2(5) . . . . ?
N46 Cu7 O3 C14 -105.9(5) . . . . ?
N9 Cu7 O3 C14 1.1(8) . . . . ?
N48 Cu7 O3 Cu4 -16.0(5) . . . . ?
N7 Cu7 O3 Cu4 165.6(5) . . . . ?
O16 Cu7 O3 Cu4 -92.4(4) . . . . ?
N46 Cu7 O3 Cu4 59.5(4) . . . . ?
N9 Cu7 O3 Cu4 166.6(4) . . . . ?
N39 Cu4 O3 C14 165.7(5) . . . . ?
N5 Cu4 O3 C14 -11.7(5) . . . . ?
O13 Cu4 O3 C14 -117.5(5) . . . . ?
N37 Cu4 O3 C14 85.8(5) . . . . ?
O1 Cu4 O3 C14 -15.6(8) . . . . ?
N39 Cu4 O3 Cu7 0.5(4) . . . . ?
N5 Cu4 O3 Cu7 -176.8(4) . . . . ?
O13 Cu4 O3 Cu7 77.4(4) . . . . ?
N37 Cu4 O3 Cu7 -79.4(4) . . . . ?
O1 Cu4 O3 Cu7 179.2(3) . . . . ?
N12 Cu2 O4 C27 -5.8(5) . . . . ?
N32 Cu2 O4 C27 170.5(5) . . . . ?
N10 Cu2 O4 C27 -7.5(9) . . . . ?
O12 Cu2 O4 C27 -112.0(5) . . . . ?
O10 Cu2 O4 C27 97.7(5) . . . . ?
N12 Cu2 O4 Cu5 171.7(5) . . . . ?
N32 Cu2 O4 Cu5 -12.1(5) . . . . ?
N10 Cu2 O4 Cu5 169.9(5) . . . . ?
O12 Cu2 O4 Cu5 65.4(4) . . . . ?
O10 Cu2 O4 Cu5 -84.9(4) . . . . ?
N41 Cu5 O4 C27 172.6(5) . . . . ?
N14 Cu5 O4 C27 -7.7(5) . . . . ?
O13 Cu5 O4 C27 -108.3(5) . . . . ?
O15 Cu5 O4 C27 95.0(5) . . . . ?
O6 Cu5 O4 C27 -9.4(8) . . . . ?
N41 Cu5 O4 Cu2 -4.7(5) . . . . ?
N14 Cu5 O4 Cu2 174.9(5) . . . . ?
O13 Cu5 O4 Cu2 74.4(4) . . . . ?
O15 Cu5 O4 Cu2 -82.4(4) . . . . ?
O6 Cu5 O4 Cu2 173.3(4) . . . . ?
N16 Cu8 O6 C34 -6.3(5) . . . . ?
N50 Cu8 O6 C34 173.3(5) . . . . ?
N18 Cu8 O6 C34 -1.8(9) . . . . ?
O16 Cu8 O6 C34 -110.2(4) . . . . ?
O18 Cu8 O6 C34 97.8(5) . . . . ?
N16 Cu8 O6 Cu5 172.6(5) . . . . ?
N50 Cu8 O6 Cu5 -7.9(5) . . . . ?
N18 Cu8 O6 Cu5 177.0(5) . . . . ?
O16 Cu8 O6 Cu5 68.6(4) . . . . ?
O18 Cu8 O6 Cu5 -83.4(4) . . . . ?
N41 Cu5 O6 C34 172.7(5) . . . . ?
N14 Cu5 O6 C34 -7.0(5) . . . . ?
O13 Cu5 O6 C34 93.3(5) . . . . ?
O15 Cu5 O6 C34 -109.3(5) . . . . ?
O4 Cu5 O6 C34 -5.3(8) . . . . ?
N41 Cu5 O6 Cu8 -6.1(5) . . . . ?
N14 Cu5 O6 Cu8 174.3(5) . . . . ?
O13 Cu5 O6 Cu8 -85.5(4) . . . . ?
O15 Cu5 O6 Cu8 71.9(4) . . . . ?
O4 Cu5 O6 Cu8 175.9(4) . . . . ?
N34 Cu3 O7 C47 177.1(5) . . . . ?
N21 Cu3 O7 C47 -0.2(6) . . . . ?
N36 Cu3 O7 C47 -108.4(6) . . . . ?
O12 Cu3 O7 C47 102.2(6) . . . . ?
N19 Cu3 O7 C47 6.7(9) . . . . ?
N34 Cu3 O7 Cu6 -13.8(5) . . . . ?
N21 Cu3 O7 Cu6 168.9(5) . . . . ?
N36 Cu3 O7 Cu6 60.7(4) . . . . ?
O12 Cu3 O7 Cu6 -88.7(4) . . . . ?
N19 Cu3 O7 Cu6 175.8(5) . . . . ?
N43 Cu6 O7 C47 164.6(6) . . . . ?
N23 Cu6 O7 C47 -11.1(5) . . . . ?
O15 Cu6 O7 C47 -117.3(6) . . . . ?
N45 Cu6 O7 C47 83.2(6) . . . . ?
O9 Cu6 O7 C47 -22.4(8) . . . . ?
N43 Cu6 O7 Cu3 -4.4(5) . . . . ?
N23 Cu6 O7 Cu3 179.8(5) . . . . ?
O15 Cu6 O7 Cu3 73.7(4) . . . . ?
N45 Cu6 O7 Cu3 -85.8(5) . . . . ?
O9 Cu6 O7 Cu3 168.6(3) . . . . ?
N52 Cu9 O9 C54 165.7(5) . . . . ?
N25 Cu9 O9 C54 -9.9(5) . . . . ?
N54 Cu9 O9 C54 88.0(6) . . . . ?
O18 Cu9 O9 C54 -118.6(6) . . . . ?
N27 Cu9 O9 C54 -31.8(8) . . . . ?
N52 Cu9 O9 Cu6 -11.3(5) . . . . ?
N25 Cu9 O9 Cu6 173.2(5) . . . . ?
N54 Cu9 O9 Cu6 -89.0(4) . . . . ?
O18 Cu9 O9 Cu6 64.5(4) . . . . ?
N27 Cu9 O9 Cu6 151.3(4) . . . . ?
N43 Cu6 O9 C54 -177.9(6) . . . . ?
N23 Cu6 O9 C54 -2.0(5) . . . . ?
O15 Cu6 O9 C54 103.0(6) . . . . ?
N45 Cu6 O9 C54 -98.4(6) . . . . ?
O7 Cu6 O9 C54 9.3(8) . . . . ?
N43 Cu6 O9 Cu9 -1.0(5) . . . . ?
N23 Cu6 O9 Cu9 174.9(5) . . . . ?
O15 Cu6 O9 Cu9 -80.2(4) . . . . ?
N45 Cu6 O9 Cu9 78.5(5) . . . . ?
O7 Cu6 O9 Cu9 -173.9(3) . . . . ?
N3 Cu1 O10 C67 -179.1(5) . . . . ?
N30 Cu1 O10 C67 -0.1(5) . . . . ?
O1 Cu1 O10 C67 -100.2(5) . . . . ?
N1 Cu1 O10 C67 105.4(5) . . . . ?
N28 Cu1 O10 C67 4.7(8) . . . . ?
N3 Cu1 O10 Cu2 13.2(5) . . . . ?
N30 Cu1 O10 Cu2 -167.8(4) . . . . ?
O1 Cu1 O10 Cu2 92.1(4) . . . . ?
N1 Cu1 O10 Cu2 -62.3(4) . . . . ?
N28 Cu1 O10 Cu2 -163.0(4) . . . . ?
N12 Cu2 O10 C67 -165.7(5) . . . . ?
N32 Cu2 O10 C67 10.9(5) . . . . ?
O4 Cu2 O10 C67 116.9(5) . . . . ?
N10 Cu2 O10 C67 -85.2(5) . . . . ?
O12 Cu2 O10 C67 21.3(8) . . . . ?
N12 Cu2 O10 Cu1 2.0(4) . . . . ?
N32 Cu2 O10 Cu1 178.5(4) . . . . ?
O4 Cu2 O10 Cu1 -75.4(4) . . . . ?
N10 Cu2 O10 Cu1 82.4(4) . . . . ?
O12 Cu2 O10 Cu1 -171.1(3) . . . . ?
N34 Cu3 O12 C74 9.0(5) . . . . ?
N21 Cu3 O12 C74 -166.0(5) . . . . ?
N36 Cu3 O12 C74 37.0(9) . . . . ?
N19 Cu3 O12 C74 -89.6(6) . . . . ?
O7 Cu3 O12 C74 120.1(5) . . . . ?
N34 Cu3 O12 Cu2 -170.9(5) . . . . ?
N21 Cu3 O12 Cu2 14.1(5) . . . . ?
N36 Cu3 O12 Cu2 -142.9(6) . . . . ?
N19 Cu3 O12 Cu2 90.5(5) . . . . ?
O7 Cu3 O12 Cu2 -59.8(4) . . . . ?
N12 Cu2 O12 C74 -179.9(5) . . . . ?
N32 Cu2 O12 C74 3.2(5) . . . . ?
O4 Cu2 O12 C74 -100.6(5) . . . . ?
N10 Cu2 O12 C74 101.4(5) . . . . ?
O10 Cu2 O12 C74 -7.0(8) . . . . ?
N12 Cu2 O12 Cu3 -0.1(5) . . . . ?
N32 Cu2 O12 Cu3 -176.9(5) . . . . ?
O4 Cu2 O12 Cu3 79.2(4) . . . . ?
N10 Cu2 O12 Cu3 -78.7(5) . . . . ?
O10 Cu2 O12 Cu3 172.9(3) . . . . ?
N39 Cu4 O13 C87 6.8(4) . . . . ?
N5 Cu4 O13 C87 -172.2(4) . . . . ?
N37 Cu4 O13 C87 1.1(8) . . . . ?
O3 Cu4 O13 C87 -97.8(4) . . . . ?
O1 Cu4 O13 C87 110.5(4) . . . . ?
N39 Cu4 O13 Cu5 -172.4(4) . . . . ?
N5 Cu4 O13 Cu5 8.5(4) . . . . ?
N37 Cu4 O13 Cu5 -178.2(4) . . . . ?
O3 Cu4 O13 Cu5 83.0(4) . . . . ?
O1 Cu4 O13 Cu5 -68.7(4) . . . . ?
N41 Cu5 O13 C87 6.4(4) . . . . ?
N14 Cu5 O13 C87 -173.0(4) . . . . ?
O15 Cu5 O13 C87 3.5(7) . . . . ?
O4 Cu5 O13 C87 -94.5(4) . . . . ?
O6 Cu5 O13 C87 109.3(4) . . . . ?
N41 Cu5 O13 Cu4 -174.4(4) . . . . ?
N14 Cu5 O13 Cu4 6.3(4) . . . . ?
O15 Cu5 O13 Cu4 -177.2(3) . . . . ?
O4 Cu5 O13 Cu4 84.7(4) . . . . ?
O6 Cu5 O13 Cu4 -71.4(4) . . . . ?
N43 Cu6 O15 C94 6.7(5) . . . . ?
N23 Cu6 O15 C94 -171.9(4) . . . . ?
N45 Cu6 O15 C94 12.4(9) . . . . ?
O7 Cu6 O15 C94 -97.7(5) . . . . ?
O9 Cu6 O15 C94 112.6(5) . . . . ?
N43 Cu6 O15 Cu5 -171.0(4) . . . . ?
N23 Cu6 O15 Cu5 10.3(5) . . . . ?
N45 Cu6 O15 Cu5 -165.4(6) . . . . ?
O7 Cu6 O15 Cu5 84.5(4) . . . . ?
O9 Cu6 O15 Cu5 -65.2(4) . . . . ?
N41 Cu5 O15 C94 7.8(5) . . . . ?
N14 Cu5 O15 C94 -172.9(5) . . . . ?
O13 Cu5 O15 C94 10.7(8) . . . . ?
O4 Cu5 O15 C94 108.6(5) . . . . ?
O6 Cu5 O15 C94 -94.8(5) . . . . ?
N41 Cu5 O15 Cu6 -174.5(4) . . . . ?
N14 Cu5 O15 Cu6 4.9(4) . . . . ?
O13 Cu5 O15 Cu6 -171.6(3) . . . . ?
O4 Cu5 O15 Cu6 -73.7(4) . . . . ?
O6 Cu5 O15 Cu6 82.9(4) . . . . ?
N48 Cu7 O16 C107 6.3(5) . . . . ?
N7 Cu7 O16 C107 -170.3(5) . . . . ?
N46 Cu7 O16 C107 26.5(8) . . . . ?
N9 Cu7 O16 C107 -92.8(5) . . . . ?
O3 Cu7 O16 C107 114.9(5) . . . . ?
N48 Cu7 O16 Cu8 -164.9(5) . . . . ?
N7 Cu7 O16 Cu8 18.5(4) . . . . ?
N46 Cu7 O16 Cu8 -144.7(4) . . . . ?
N9 Cu7 O16 Cu8 96.0(4) . . . . ?
O3 Cu7 O16 Cu8 -56.3(4) . . . . ?
N16 Cu8 O16 C107 -176.7(5) . . . . ?
N50 Cu8 O16 C107 6.0(5) . . . . ?
O6 Cu8 O16 C107 -97.5(5) . . . . ?
N18 Cu8 O16 C107 104.6(5) . . . . ?
O18 Cu8 O16 C107 -0.4(8) . . . . ?
N16 Cu8 O16 Cu7 -5.6(5) . . . . ?
N50 Cu8 O16 Cu7 177.1(4) . . . . ?
O6 Cu8 O16 Cu7 73.6(4) . . . . ?
N18 Cu8 O16 Cu7 -84.4(4) . . . . ?
O18 Cu8 O16 Cu7 170.7(3) . . . . ?
N52 Cu9 O18 C114 0.9(5) . . . . ?
N25 Cu9 O18 C114 -177.1(5) . . . . ?
N54 Cu9 O18 C114 -13.7(9) . . . . ?
N27 Cu9 O18 C114 108.5(5) . . . . ?
O9 Cu9 O18 C114 -104.9(5) . . . . ?
N52 Cu9 O18 Cu8 -165.3(5) . . . . ?
N25 Cu9 O18 Cu8 16.6(5) . . . . ?
N54 Cu9 O18 Cu8 -180.0(5) . . . . ?
N27 Cu9 O18 Cu8 -57.8(4) . . . . ?
O9 Cu9 O18 Cu8 88.8(4) . . . . ?
N16 Cu8 O18 C114 -166.0(5) . . . . ?
N50 Cu8 O18 C114 11.3(5) . . . . ?
O6 Cu8 O18 C114 116.5(5) . . . . ?
N18 Cu8 O18 C114 -86.6(5) . . . . ?
O16 Cu8 O18 C114 17.6(8) . . . . ?
N16 Cu8 O18 Cu9 0.3(5) . . . . ?
N50 Cu8 O18 Cu9 177.6(5) . . . . ?
O6 Cu8 O18 Cu9 -77.2(4) . . . . ?
N18 Cu8 O18 Cu9 79.7(5) . . . . ?
O16 Cu8 O18 Cu9 -176.1(3) . . . . ?
N3 Cu1 N1 C1 -177.4(8) . . . . ?
N30 Cu1 N1 C1 6.8(8) . . . . ?
O1 Cu1 N1 C1 -153.5(7) . . . . ?
N28 Cu1 N1 C1 83.7(8) . . . . ?
O10 Cu1 N1 C1 -65.6(8) . . . . ?
N3 Cu1 N1 C5 4.4(6) . . . . ?
N30 Cu1 N1 C5 -171.5(6) . . . . ?
O1 Cu1 N1 C5 28.2(10) . . . . ?
N28 Cu1 N1 C5 -94.5(6) . . . . ?
O10 Cu1 N1 C5 116.1(6) . . . . ?
N30 Cu1 N3 C6 109(4) . . . . ?
O1 Cu1 N3 C6 -172.4(7) . . . . ?
N1 Cu1 N3 C6 -2.7(7) . . . . ?
N28 Cu1 N3 C6 94.2(7) . . . . ?
O10 Cu1 N3 C6 -83.8(7) . . . . ?
N30 Cu1 N3 N4 -72(4) . . . . ?
O1 Cu1 N3 N4 6.3(5) . . . . ?
N1 Cu1 N3 N4 176.1(6) . . . . ?
N28 Cu1 N3 N4 -87.0(6) . . . . ?
O10 Cu1 N3 N4 94.9(5) . . . . ?
C6 N3 N4 C7 172.7(8) . . . . ?
Cu1 N3 N4 C7 -6.1(8) . . . . ?
N39 Cu4 N5 C8 108(5) . . . . ?
O13 Cu4 N5 C8 -92.8(5) . . . . ?
N37 Cu4 N5 C8 89.9(5) . . . . ?
O3 Cu4 N5 C8 -176.6(6) . . . . ?
O1 Cu4 N5 C8 1.4(5) . . . . ?
N39 Cu4 N5 C13 -68(6) . . . . ?
O13 Cu4 N5 C13 92.0(5) . . . . ?
N37 Cu4 N5 C13 -85.3(5) . . . . ?
O3 Cu4 N5 C13 8.2(5) . . . . ?
O1 Cu4 N5 C13 -173.7(6) . . . . ?
C14 N6 N7 C15 -177.3(8) . . . . ?
C14 N6 N7 Cu7 1.9(9) . . . . ?
N48 Cu7 N7 C15 23(5) . . . . ?
O16 Cu7 N7 C15 90.0(7) . . . . ?
N46 Cu7 N7 C15 -98.2(7) . . . . ?
N9 Cu7 N7 C15 -1.4(7) . . . . ?
O3 Cu7 N7 C15 178.1(7) . . . . ?
N48 Cu7 N7 N6 -156(4) . . . . ?
O16 Cu7 N7 N6 -89.3(6) . . . . ?
N46 Cu7 N7 N6 82.6(6) . . . . ?
N9 Cu7 N7 N6 179.4(6) . . . . ?
O3 Cu7 N7 N6 -1.1(5) . . . . ?
N48 Cu7 N9 C20 -1.8(8) . . . . ?
N7 Cu7 N9 C20 176.7(9) . . . . ?
O16 Cu7 N9 C20 75.3(8) . . . . ?
N46 Cu7 N9 C20 -80.1(8) . . . . ?
O3 Cu7 N9 C20 175.7(7) . . . . ?
N48 Cu7 N9 C16 -173.2(6) . . . . ?
N7 Cu7 N9 C16 5.3(6) . . . . ?
O16 Cu7 N9 C16 -96.1(6) . . . . ?
N46 Cu7 N9 C16 108.6(6) . . . . ?
O3 Cu7 N9 C16 4.3(9) . . . . ?
N12 Cu2 N10 C21 -176.6(9) . . . . ?
N32 Cu2 N10 C21 7.2(8) . . . . ?
O4 Cu2 N10 C21 -174.8(7) . . . . ?
O12 Cu2 N10 C21 -69.5(8) . . . . ?
O10 Cu2 N10 C21 82.1(8) . . . . ?
N12 Cu2 N10 C25 -3.4(6) . . . . ?
N32 Cu2 N10 C25 -179.7(6) . . . . ?
O4 Cu2 N10 C25 -1.6(11) . . . . ?
O12 Cu2 N10 C25 103.7(6) . . . . ?
O10 Cu2 N10 C25 -104.7(6) . . . . ?
N32 Cu2 N12 C26 52(3) . . . . ?
O4 Cu2 N12 C26 -178.8(7) . . . . ?
N10 Cu2 N12 C26 0.5(6) . . . . ?
O12 Cu2 N12 C26 -87.0(7) . . . . ?
O10 Cu2 N12 C26 96.6(7) . . . . ?
N32 Cu2 N12 N13 -123(3) . . . . ?
O4 Cu2 N12 N13 6.3(5) . . . . ?
N10 Cu2 N12 N13 -174.4(6) . . . . ?
O12 Cu2 N12 N13 98.1(6) . . . . ?
O10 Cu2 N12 N13 -78.3(6) . . . . ?
C26 N12 N13 C27 179.7(7) . . . . ?
Cu2 N12 N13 C27 -5.2(8) . . . . ?
N41 Cu5 N14 C33 -147(21) . . . . ?
O13 Cu5 N14 C33 -86.5(5) . . . . ?
O15 Cu5 N14 C33 94.9(5) . . . . ?
O4 Cu5 N14 C33 -175.6(6) . . . . ?
O6 Cu5 N14 C33 3.7(5) . . . . ?
N41 Cu5 N14 C28 34(21) . . . . ?
O13 Cu5 N14 C28 94.1(5) . . . . ?
O15 Cu5 N14 C28 -84.5(5) . . . . ?
O4 Cu5 N14 C28 5.0(5) . . . . ?
O6 Cu5 N14 C28 -175.7(6) . . . . ?
C34 N15 N16 C35 178.6(7) . . . . ?
C34 N15 N16 Cu8 -6.2(8) . . . . ?
N50 Cu8 N16 C35 11(6) . . . . ?
O6 Cu8 N16 C35 -177.8(7) . . . . ?
N18 Cu8 N16 C35 4.0(6) . . . . ?
O16 Cu8 N16 C35 -85.1(6) . . . . ?
O18 Cu8 N16 C35 96.7(6) . . . . ?
N50 Cu8 N16 N15 -164(6) . . . . ?
O6 Cu8 N16 N15 7.2(5) . . . . ?
N18 Cu8 N16 N15 -171.0(6) . . . . ?
O16 Cu8 N16 N15 99.8(5) . . . . ?
O18 Cu8 N16 N15 -78.4(5) . . . . ?
N16 Cu8 N18 C40 -179.4(8) . . . . ?
N50 Cu8 N18 C40 0.9(8) . . . . ?
O6 Cu8 N18 C40 176.1(7) . . . . ?
O16 Cu8 N18 C40 -74.8(8) . . . . ?
O18 Cu8 N18 C40 77.9(8) . . . . ?
N16 Cu8 N18 C36 -8.0(6) . . . . ?
N50 Cu8 N18 C36 172.3(6) . . . . ?
O6 Cu8 N18 C36 -12.5(10) . . . . ?
O16 Cu8 N18 C36 96.6(6) . . . . ?
O18 Cu8 N18 C36 -110.7(6) . . . . ?
N34 Cu3 N19 C45 -178.9(6) . . . . ?
N21 Cu3 N19 C45 -1.1(6) . . . . ?
N36 Cu3 N19 C45 102.3(7) . . . . ?
O12 Cu3 N19 C45 -103.0(6) . . . . ?
O7 Cu3 N19 C45 -8.0(10) . . . . ?
N34 Cu3 N19 C41 -3.8(9) . . . . ?
N21 Cu3 N19 C41 174.0(9) . . . . ?
N36 Cu3 N19 C41 -82.6(9) . . . . ?
O12 Cu3 N19 C41 72.1(9) . . . . ?
O7 Cu3 N19 C41 167.1(8) . . . . ?
N34 Cu3 N21 C46 27(3) . . . . ?
N36 Cu3 N21 C46 -99.5(8) . . . . ?
O12 Cu3 N21 C46 92.5(7) . . . . ?
N19 Cu3 N21 C46 3.2(7) . . . . ?
O7 Cu3 N21 C46 179.7(8) . . . . ?
N34 Cu3 N21 N22 -153(3) . . . . ?
N36 Cu3 N21 N22 79.8(6) . . . . ?
O12 Cu3 N21 N22 -88.1(6) . . . . ?
N19 Cu3 N21 N22 -177.4(7) . . . . ?
O7 Cu3 N21 N22 -1.0(6) . . . . ?
C46 N21 N22 C47 -178.6(8) . . . . ?
Cu3 N21 N22 C47 2.1(10) . . . . ?
N43 Cu6 N23 C48 -65(4) . . . . ?
O15 Cu6 N23 C48 96.2(6) . . . . ?
N45 Cu6 N23 C48 -85.4(6) . . . . ?
O7 Cu6 N23 C48 11.4(6) . . . . ?
O9 Cu6 N23 C48 -174.4(6) . . . . ?
N43 Cu6 N23 C53 105(4) . . . . ?
O15 Cu6 N23 C53 -94.1(6) . . . . ?
N45 Cu6 N23 C53 84.3(6) . . . . ?
O7 Cu6 N23 C53 -178.8(6) . . . . ?
O9 Cu6 N23 C53 -4.7(6) . . . . ?
C54 N24 N25 C55 170.8(8) . . . . ?
C54 N24 N25 Cu9 -7.5(8) . . . . ?
N52 Cu9 N25 C55 119(4) . . . . ?
N54 Cu9 N25 C55 102.2(7) . . . . ?
O18 Cu9 N25 C55 -85.2(7) . . . . ?
N27 Cu9 N25 C55 -1.4(7) . . . . ?
O9 Cu9 N25 C55 -169.1(8) . . . . ?
N52 Cu9 N25 N24 -62(4) . . . . ?
N54 Cu9 N25 N24 -79.5(6) . . . . ?
O18 Cu9 N25 N24 93.1(6) . . . . ?
N27 Cu9 N25 N24 176.9(6) . . . . ?
O9 Cu9 N25 N24 9.2(5) . . . . ?
N52 Cu9 N27 C60 7.2(8) . . . . ?
N25 Cu9 N27 C60 -176.8(8) . . . . ?
N54 Cu9 N27 C60 88.8(8) . . . . ?
O18 Cu9 N27 C60 -68.2(8) . . . . ?
O9 Cu9 N27 C60 -155.2(7) . . . . ?
N52 Cu9 N27 C56 -172.7(6) . . . . ?
N25 Cu9 N27 C56 3.3(6) . . . . ?
N54 Cu9 N27 C56 -91.1(6) . . . . ?
O18 Cu9 N27 C56 111.9(6) . . . . ?
O9 Cu9 N27 C56 24.9(9) . . . . ?
N3 Cu1 N28 C61 1.7(8) . . . . ?
N30 Cu1 N28 C61 -177.2(8) . . . . ?
O1 Cu1 N28 C61 -77.8(7) . . . . ?
N1 Cu1 N28 C61 80.8(8) . . . . ?
O10 Cu1 N28 C61 178.1(6) . . . . ?
N3 Cu1 N28 C65 173.2(5) . . . . ?
N30 Cu1 N28 C65 -5.7(5) . . . . ?
O1 Cu1 N28 C65 93.7(6) . . . . ?
N1 Cu1 N28 C65 -107.7(6) . . . . ?
O10 Cu1 N28 C65 -10.4(8) . . . . ?
N3 Cu1 N30 C66 -14(4) . . . . ?
O1 Cu1 N30 C66 -91.8(6) . . . . ?
N1 Cu1 N30 C66 96.7(7) . . . . ?
N28 Cu1 N30 C66 1.0(6) . . . . ?
O10 Cu1 N30 C66 178.4(7) . . . . ?
N3 Cu1 N30 N31 168(3) . . . . ?
O1 Cu1 N30 N31 90.5(5) . . . . ?
N1 Cu1 N30 N31 -81.0(6) . . . . ?
N28 Cu1 N30 N31 -176.7(6) . . . . ?
O10 Cu1 N30 N31 0.7(5) . . . . ?
C66 N30 N31 C67 -179.1(7) . . . . ?
Cu1 N30 N31 C67 -1.3(9) . . . . ?
N12 Cu2 N32 C68 34(3) . . . . ?
O4 Cu2 N32 C68 -94.1(6) . . . . ?
N10 Cu2 N32 C68 85.1(6) . . . . ?
O12 Cu2 N32 C68 174.1(6) . . . . ?
O10 Cu2 N32 C68 -11.2(5) . . . . ?
N12 Cu2 N32 C73 -137(3) . . . . ?
O4 Cu2 N32 C73 94.8(5) . . . . ?
N10 Cu2 N32 C73 -86.0(6) . . . . ?
O12 Cu2 N32 C73 3.0(5) . . . . ?
O10 Cu2 N32 C73 177.7(6) . . . . ?
C74 N33 N34 C75 -169.0(8) . . . . ?
C74 N33 N34 Cu3 6.4(9) . . . . ?
N21 Cu3 N34 C75 -127(3) . . . . ?
N36 Cu3 N34 C75 1.0(8) . . . . ?
O12 Cu3 N34 C75 166.8(8) . . . . ?
N19 Cu3 N34 C75 -103.2(8) . . . . ?
O7 Cu3 N34 C75 81.6(8) . . . . ?
N21 Cu3 N34 N33 58(3) . . . . ?
N36 Cu3 N34 N33 -174.2(7) . . . . ?
O12 Cu3 N34 N33 -8.4(6) . . . . ?
N19 Cu3 N34 N33 81.5(6) . . . . ?
O7 Cu3 N34 N33 -93.6(6) . . . . ?
N34 Cu3 N36 C76 -2.5(7) . . . . ?
N21 Cu3 N36 C76 173.1(7) . . . . ?
O12 Cu3 N36 C76 -30.3(11) . . . . ?
N19 Cu3 N36 C76 93.2(7) . . . . ?
O7 Cu3 N36 C76 -114.7(7) . . . . ?
N34 Cu3 N36 C80 178.9(9) . . . . ?
N21 Cu3 N36 C80 -5.4(9) . . . . ?
O12 Cu3 N36 C80 151.1(7) . . . . ?
N19 Cu3 N36 C80 -85.4(9) . . . . ?
O7 Cu3 N36 C80 66.8(9) . . . . ?
N39 Cu4 N37 C81 179.6(7) . . . . ?
N5 Cu4 N37 C81 -1.3(7) . . . . ?
O13 Cu4 N37 C81 -174.7(6) . . . . ?
O3 Cu4 N37 C81 -77.5(7) . . . . ?
O1 Cu4 N37 C81 74.5(7) . . . . ?
N39 Cu4 N37 C85 7.5(5) . . . . ?
N5 Cu4 N37 C85 -173.4(5) . . . . ?
O13 Cu4 N37 C85 13.2(9) . . . . ?
O3 Cu4 N37 C85 110.5(5) . . . . ?
O1 Cu4 N37 C85 -97.6(5) . . . . ?
N5 Cu4 N39 C86 -23(6) . . . . ?
O13 Cu4 N39 C86 177.1(6) . . . . ?
N37 Cu4 N39 C86 -5.2(6) . . . . ?
O3 Cu4 N39 C86 -98.2(6) . . . . ?
O1 Cu4 N39 C86 82.4(6) . . . . ?
N5 Cu4 N39 N40 154(5) . . . . ?
O13 Cu4 N39 N40 -6.1(5) . . . . ?
N37 Cu4 N39 N40 171.6(5) . . . . ?
O3 Cu4 N39 N40 78.6(5) . . . . ?
O1 Cu4 N39 N40 -100.8(5) . . . . ?
C86 N39 N40 C87 -179.3(6) . . . . ?
Cu4 N39 N40 C87 3.8(7) . . . . ?
N14 Cu5 N41 C93 -122(21) . . . . ?
O13 Cu5 N41 C93 177.2(6) . . . . ?
O15 Cu5 N41 C93 -3.9(5) . . . . ?
O4 Cu5 N41 C93 -93.6(5) . . . . ?
O6 Cu5 N41 C93 87.2(5) . . . . ?
N14 Cu5 N41 C88 57(21) . . . . ?
O13 Cu5 N41 C88 -3.7(5) . . . . ?
O15 Cu5 N41 C88 175.2(5) . . . . ?
O4 Cu5 N41 C88 85.4(5) . . . . ?
O6 Cu5 N41 C88 -93.7(5) . . . . ?
C94 N42 N43 C95 -175.4(7) . . . . ?
C94 N42 N43 Cu6 5.4(8) . . . . ?
N23 Cu6 N43 C95 -25(4) . . . . ?
O15 Cu6 N43 C95 173.8(7) . . . . ?
N45 Cu6 N43 C95 -4.0(6) . . . . ?
O7 Cu6 N43 C95 -100.0(6) . . . . ?
O9 Cu6 N43 C95 83.6(7) . . . . ?
N23 Cu6 N43 N42 155(4) . . . . ?
O15 Cu6 N43 N42 -6.9(5) . . . . ?
N45 Cu6 N43 N42 175.2(6) . . . . ?
O7 Cu6 N43 N42 79.2(5) . . . . ?
O9 Cu6 N43 N42 -97.1(5) . . . . ?
N43 Cu6 N45 C100 178.9(10) . . . . ?
N23 Cu6 N45 C100 -2.6(10) . . . . ?
O15 Cu6 N45 C100 173.2(8) . . . . ?
O7 Cu6 N45 C100 -78.3(10) . . . . ?
O9 Cu6 N45 C100 72.6(10) . . . . ?
N43 Cu6 N45 C96 4.9(7) . . . . ?
N23 Cu6 N45 C96 -176.6(7) . . . . ?
O15 Cu6 N45 C96 -0.8(12) . . . . ?
O7 Cu6 N45 C96 107.7(7) . . . . ?
O9 Cu6 N45 C96 -101.4(7) . . . . ?
N48 Cu7 N46 C101 177.6(8) . . . . ?
N7 Cu7 N46 C101 -5.5(8) . . . . ?
O16 Cu7 N46 C101 157.4(7) . . . . ?
N9 Cu7 N46 C101 -84.5(8) . . . . ?
O3 Cu7 N46 C101 68.2(7) . . . . ?
N48 Cu7 N46 C105 -3.4(5) . . . . ?
N7 Cu7 N46 C105 173.5(5) . . . . ?
O16 Cu7 N46 C105 -23.5(9) . . . . ?
N9 Cu7 N46 C105 94.5(6) . . . . ?
O3 Cu7 N46 C105 -112.8(6) . . . . ?
N7 Cu7 N48 C106 -122(4) . . . . ?
O16 Cu7 N48 C106 170.7(7) . . . . ?
N46 Cu7 N48 C106 0.3(7) . . . . ?
N9 Cu7 N48 C106 -97.5(7) . . . . ?
O3 Cu7 N48 C106 83.8(7) . . . . ?
N7 Cu7 N48 N49 61(5) . . . . ?
O16 Cu7 N48 N49 -6.3(5) . . . . ?
N46 Cu7 N48 N49 -176.7(6) . . . . ?
N9 Cu7 N48 N49 85.5(6) . . . . ?
O3 Cu7 N48 N49 -93.3(5) . . . . ?
C106 N48 N49 C107 -172.1(7) . . . . ?
Cu7 N48 N49 C107 5.1(8) . . . . ?
N16 Cu8 N50 C108 -96(6) . . . . ?
O6 Cu8 N50 C108 92.5(6) . . . . ?
N18 Cu8 N50 C108 -89.5(6) . . . . ?
O16 Cu8 N50 C108 0.4(5) . . . . ?
O18 Cu8 N50 C108 177.3(6) . . . . ?
N16 Cu8 N50 C113 77(6) . . . . ?
O6 Cu8 N50 C113 -93.9(6) . . . . ?
N18 Cu8 N50 C113 84.2(6) . . . . ?
O16 Cu8 N50 C113 174.1(6) . . . . ?
O18 Cu8 N50 C113 -9.0(5) . . . . ?
C114 N51 N52 C115 176.2(8) . . . . ?
C114 N51 N52 Cu9 -3.4(9) . . . . ?
N25 Cu9 N52 C115 -22(4) . . . . ?
N54 Cu9 N52 C115 -4.8(7) . . . . ?
O18 Cu9 N52 C115 -178.1(7) . . . . ?
N27 Cu9 N52 C115 97.5(7) . . . . ?
O9 Cu9 N52 C115 -92.5(7) . . . . ?
N25 Cu9 N52 N51 157(3) . . . . ?
N54 Cu9 N52 N51 174.8(7) . . . . ?
O18 Cu9 N52 N51 1.4(6) . . . . ?
N27 Cu9 N52 N51 -83.0(6) . . . . ?
O9 Cu9 N52 N51 87.0(6) . . . . ?
N52 Cu9 N54 C116 2.1(6) . . . . ?
N25 Cu9 N54 C116 -179.3(6) . . . . ?
O18 Cu9 N54 C116 16.6(10) . . . . ?
N27 Cu9 N54 C116 -102.2(6) . . . . ?
O9 Cu9 N54 C116 107.5(6) . . . . ?
N52 Cu9 N54 C120 -175.1(9) . . . . ?
N25 Cu9 N54 C120 3.6(8) . . . . ?
O18 Cu9 N54 C120 -160.5(7) . . . . ?
N27 Cu9 N54 C120 80.6(8) . . . . ?
O9 Cu9 N54 C120 -69.7(8) . . . . ?
O33 O34 N59 O31 109(3) . . . . ?
O33 O34 N59 O32 -121.8(17) . . . . ?
O34 O33 N59 O31 -121(2) . . . . ?
O34 O33 N59 O32 70.1(19) . . . . ?
C5 N1 C1 C2 1.1(14) . . . . ?
Cu1 N1 C1 C2 -177.0(8) . . . . ?
N1 C1 C2 C3 1.0(17) . . . . ?
C1 C2 C3 C4 -2.0(19) . . . . ?
C2 C3 C4 C5 1.1(19) . . . . ?
C1 N1 C5 C4 -2.2(14) . . . . ?
Cu1 N1 C5 C4 176.2(8) . . . . ?
C1 N1 C5 C6 176.4(8) . . . . ?
Cu1 N1 C5 C6 -5.2(9) . . . . ?
C3 C4 C5 N1 1.1(17) . . . . ?
C3 C4 C5 C6 -177.3(10) . . . . ?
N4 N3 C6 N2 2.5(15) . . . . ?
Cu1 N3 C6 N2 -178.8(9) . . . . ?
N4 N3 C6 C5 -178.1(7) . . . . ?
Cu1 N3 C6 C5 0.6(11) . . . . ?
N1 C5 C6 N3 3.3(11) . . . . ?
C4 C5 C6 N3 -178.2(10) . . . . ?
N1 C5 C6 N2 -177.3(10) . . . . ?
C4 C5 C6 N2 1.2(16) . . . . ?
Cu1 O1 C7 N4 3.9(9) . . . . ?
Cu4 O1 C7 N4 -167.1(6) . . . . ?
Cu1 O1 C7 C8 -176.2(5) . . . . ?
Cu4 O1 C7 C8 12.9(7) . . . . ?
N3 N4 C7 O1 1.0(10) . . . . ?
N3 N4 C7 C8 -178.9(6) . . . . ?
C13 N5 C8 C9 1.9(10) . . . . ?
Cu4 N5 C8 C9 -173.3(6) . . . . ?
C13 N5 C8 C7 179.9(6) . . . . ?
Cu4 N5 C8 C7 4.6(8) . . . . ?
O1 C7 C8 N5 -12.3(9) . . . . ?
N4 C7 C8 N5 167.6(6) . . . . ?
O1 C7 C8 C9 165.6(7) . . . . ?
N4 C7 C8 C9 -14.5(11) . . . . ?
N5 C8 C9 C10 -1.8(11) . . . . ?
C7 C8 C9 C10 -179.6(7) . . . . ?
C11 O2 C10 C9 177.1(7) . . . . ?
C11 O2 C10 C12 -3.2(11) . . . . ?
C8 C9 C10 O2 -179.6(7) . . . . ?
C8 C9 C10 C12 0.7(11) . . . . ?
O2 C10 C12 C13 -179.5(7) . . . . ?
C9 C10 C12 C13 0.2(10) . . . . ?
C8 N5 C13 C12 -1.0(10) . . . . ?
Cu4 N5 C13 C12 174.3(5) . . . . ?
C8 N5 C13 C14 -179.6(6) . . . . ?
Cu4 N5 C13 C14 -4.4(8) . . . . ?
C10 C12 C13 N5 0.0(11) . . . . ?
C10 C12 C13 C14 178.5(7) . . . . ?
Cu7 O3 C14 N6 0.9(10) . . . . ?
Cu4 O3 C14 N6 -168.3(6) . . . . ?
Cu7 O3 C14 C13 -177.8(5) . . . . ?
Cu4 O3 C14 C13 12.9(8) . . . . ?
N7 N6 C14 O3 -1.8(11) . . . . ?
N7 N6 C14 C13 176.9(6) . . . . ?
N5 C13 C14 O3 -6.8(10) . . . . ?
C12 C13 C14 O3 174.5(7) . . . . ?
N5 C13 C14 N6 174.4(7) . . . . ?
C12 C13 C14 N6 -4.3(11) . . . . ?
N6 N7 C15 N8 -1.9(14) . . . . ?
Cu7 N7 C15 N8 178.9(8) . . . . ?
N6 N7 C15 C16 176.8(7) . . . . ?
Cu7 N7 C15 C16 -2.4(11) . . . . ?
C20 N9 C16 C17 -1.3(13) . . . . ?
Cu7 N9 C16 C17 170.7(7) . . . . ?
C20 N9 C16 C15 179.9(8) . . . . ?
Cu7 N9 C16 C15 -8.1(9) . . . . ?
N7 C15 C16 N9 7.3(12) . . . . ?
N8 C15 C16 N9 -174.0(9) . . . . ?
N7 C15 C16 C17 -171.4(9) . . . . ?
N8 C15 C16 C17 7.3(14) . . . . ?
N9 C16 C17 C18 -1.0(14) . . . . ?
C15 C16 C17 C18 177.7(9) . . . . ?
C16 C17 C18 C19 2.7(16) . . . . ?
C17 C18 C19 C20 -2.1(16) . . . . ?
C16 N9 C20 C19 2.0(15) . . . . ?
Cu7 N9 C20 C19 -168.6(8) . . . . ?
C18 C19 C20 N9 -0.3(16) . . . . ?
C25 N10 C21 C22 0.3(14) . . . . ?
Cu2 N10 C21 C22 173.2(8) . . . . ?
N10 C21 C22 C23 2.9(18) . . . . ?
C21 C22 C23 C24 -4.6(18) . . . . ?
C22 C23 C24 C25 3.3(17) . . . . ?
C23 C24 C25 N10 -0.2(15) . . . . ?
C23 C24 C25 C26 178.7(9) . . . . ?
C21 N10 C25 C24 -1.6(13) . . . . ?
Cu2 N10 C25 C24 -175.7(8) . . . . ?
C21 N10 C25 C26 179.4(8) . . . . ?
Cu2 N10 C25 C26 5.3(9) . . . . ?
N13 N12 C26 N11 -4.2(12) . . . . ?
Cu2 N12 C26 N11 -179.2(7) . . . . ?
N13 N12 C26 C25 177.3(7) . . . . ?
Cu2 N12 C26 C25 2.3(10) . . . . ?
C24 C25 C26 N12 176.0(9) . . . . ?
N10 C25 C26 N12 -5.1(11) . . . . ?
C24 C25 C26 N11 -2.5(15) . . . . ?
N10 C25 C26 N11 176.4(8) . . . . ?
Cu2 O4 C27 N13 5.3(9) . . . . ?
Cu5 O4 C27 N13 -173.0(6) . . . . ?
Cu2 O4 C27 C28 -172.4(5) . . . . ?
Cu5 O4 C27 C28 9.3(8) . . . . ?
N12 N13 C27 O4 -0.7(11) . . . . ?
N12 N13 C27 C28 177.1(6) . . . . ?
C33 N14 C28 C29 1.1(11) . . . . ?
Cu5 N14 C28 C29 -179.5(6) . . . . ?
C33 N14 C28 C27 178.9(6) . . . . ?
Cu5 N14 C28 C27 -1.7(8) . . . . ?
O4 C27 C28 N14 -5.8(10) . . . . ?
N13 C27 C28 N14 176.2(7) . . . . ?
O4 C27 C28 C29 171.9(7) . . . . ?
N13 C27 C28 C29 -6.0(11) . . . . ?
N14 C28 C29 C30 -1.1(11) . . . . ?
C27 C28 C29 C30 -178.7(7) . . . . ?
C31 O5 C30 C32 176.1(9) . . . . ?
C31 O5 C30 C29 -3.8(13) . . . . ?
C28 C29 C30 O5 179.4(7) . . . . ?
C28 C29 C30 C32 -0.5(11) . . . . ?
O5 C30 C32 C33 -177.9(7) . . . . ?
C29 C30 C32 C33 2.0(11) . . . . ?
C28 N14 C33 C32 0.5(10) . . . . ?
Cu5 N14 C33 C32 -178.9(5) . . . . ?
C28 N14 C33 C34 179.1(6) . . . . ?
Cu5 N14 C33 C34 -0.3(8) . . . . ?
C30 C32 C33 N14 -2.0(11) . . . . ?
C30 C32 C33 C34 179.5(7) . . . . ?
Cu8 O6 C34 N15 5.4(9) . . . . ?
Cu5 O6 C34 N15 -173.7(6) . . . . ?
Cu8 O6 C34 C33 -171.9(5) . . . . ?
Cu5 O6 C34 C33 8.9(7) . . . . ?
N16 N15 C34 O6 -0.1(10) . . . . ?
N16 N15 C34 C33 177.2(6) . . . . ?
N14 C33 C34 O6 -6.4(9) . . . . ?
C32 C33 C34 O6 172.2(7) . . . . ?
N14 C33 C34 N15 176.0(6) . . . . ?
C32 C33 C34 N15 -5.4(11) . . . . ?
N15 N16 C35 N17 -8.6(13) . . . . ?
Cu8 N16 C35 N17 176.3(7) . . . . ?
N15 N16 C35 C36 175.5(6) . . . . ?
Cu8 N16 C35 C36 0.4(10) . . . . ?
C40 N18 C36 C37 -0.5(13) . . . . ?
Cu8 N18 C36 C37 -172.9(8) . . . . ?
C40 N18 C36 C35 -177.4(8) . . . . ?
Cu8 N18 C36 C35 10.2(9) . . . . ?
N16 C35 C36 C37 176.0(9) . . . . ?
N17 C35 C36 C37 -0.1(14) . . . . ?
N16 C35 C36 N18 -7.2(10) . . . . ?
N17 C35 C36 N18 176.7(8) . . . . ?
N18 C36 C37 C38 3.5(16) . . . . ?
C35 C36 C37 C38 179.9(10) . . . . ?
C36 C37 C38 C39 -5.3(19) . . . . ?
C37 C38 C39 C40 4(2) . . . . ?
C36 N18 C40 C39 -1.0(15) . . . . ?
Cu8 N18 C40 C39 170.1(8) . . . . ?
C38 C39 C40 N18 -0.8(18) . . . . ?
C45 N19 C41 C42 -0.7(16) . . . . ?
Cu3 N19 C41 C42 -175.6(9) . . . . ?
N19 C41 C42 C43 0.4(19) . . . . ?
C41 C42 C43 C44 -1.0(19) . . . . ?
C42 C43 C44 C45 1.9(18) . . . . ?
C41 N19 C45 C44 1.6(14) . . . . ?
Cu3 N19 C45 C44 177.1(7) . . . . ?
C41 N19 C45 C46 -176.3(9) . . . . ?
Cu3 N19 C45 C46 -0.8(10) . . . . ?
C43 C44 C45 N19 -2.3(16) . . . . ?
C43 C44 C45 C46 175.4(10) . . . . ?
N22 N21 C46 N20 -0.6(15) . . . . ?
Cu3 N21 C46 N20 178.7(8) . . . . ?
N22 N21 C46 C45 176.0(7) . . . . ?
Cu3 N21 C46 C45 -4.6(11) . . . . ?
N19 C45 C46 N21 3.3(12) . . . . ?
C44 C45 C46 N21 -174.4(9) . . . . ?
N19 C45 C46 N20 -179.7(9) . . . . ?
C44 C45 C46 N20 2.5(15) . . . . ?
Cu3 O7 C47 N22 1.5(10) . . . . ?
Cu6 O7 C47 N22 -170.2(6) . . . . ?
Cu3 O7 C47 C48 -178.8(5) . . . . ?
Cu6 O7 C47 C48 9.4(9) . . . . ?
N21 N22 C47 O7 -2.4(12) . . . . ?
N21 N22 C47 C48 178.0(7) . . . . ?
C53 N23 C48 C49 -1.0(12) . . . . ?
Cu6 N23 C48 C49 168.8(6) . . . . ?
C53 N23 C48 C47 179.8(7) . . . . ?
Cu6 N23 C48 C47 -10.4(9) . . . . ?
O7 C47 C48 N23 -0.5(11) . . . . ?
N22 C47 C48 N23 179.1(7) . . . . ?
O7 C47 C48 C49 -179.6(8) . . . . ?
N22 C47 C48 C49 0.0(13) . . . . ?
N23 C48 C49 C50 -2.0(13) . . . . ?
C47 C48 C49 C50 177.1(8) . . . . ?
C51 O8 C50 C52 -162(2) . . . . ?
C121 O8 C50 C52 6(2) . . . . ?
C51 O8 C50 C49 20(3) . . . . ?
C121 O8 C50 C49 -172.3(19) . . . . ?
C48 C49 C50 O8 -178.5(9) . . . . ?
C48 C49 C50 C52 3.6(14) . . . . ?
O8 C50 C52 C53 179.9(9) . . . . ?
C49 C50 C52 C53 -2.3(14) . . . . ?
C50 C52 C53 N23 -0.9(13) . . . . ?
C50 C52 C53 C54 -177.3(8) . . . . ?
C48 N23 C53 C52 2.5(12) . . . . ?
Cu6 N23 C53 C52 -167.2(6) . . . . ?
C48 N23 C53 C54 179.4(7) . . . . ?
Cu6 N23 C53 C54 9.7(9) . . . . ?
Cu9 O9 C54 N24 9.9(10) . . . . ?
Cu6 O9 C54 N24 -172.4(6) . . . . ?
Cu9 O9 C54 C53 -170.0(5) . . . . ?
Cu6 O9 C54 C53 7.7(9) . . . . ?
N25 N24 C54 O9 -2.6(11) . . . . ?
N25 N24 C54 C53 177.2(6) . . . . ?
C52 C53 C54 O9 165.3(8) . . . . ?
N23 C53 C54 O9 -11.4(10) . . . . ?
C52 C53 C54 N24 -14.6(12) . . . . ?
N23 C53 C54 N24 168.7(7) . . . . ?
N24 N25 C55 N26 -1.1(14) . . . . ?
Cu9 N25 C55 N26 177.2(8) . . . . ?
N24 N25 C55 C56 -178.9(7) . . . . ?
Cu9 N25 C55 C56 -0.6(11) . . . . ?
C60 N27 C56 C57 -3.5(14) . . . . ?
Cu9 N27 C56 C57 176.4(8) . . . . ?
C60 N27 C56 C55 175.5(8) . . . . ?
Cu9 N27 C56 C55 -4.6(10) . . . . ?
N25 C55 C56 N27 3.7(12) . . . . ?
N26 C55 C56 N27 -174.1(9) . . . . ?
N25 C55 C56 C57 -177.4(9) . . . . ?
N26 C55 C56 C57 4.8(15) . . . . ?
N27 C56 C57 C58 0.6(16) . . . . ?
C55 C56 C57 C58 -178.2(10) . . . . ?
C56 C57 C58 C59 0.8(18) . . . . ?
C57 C58 C59 C60 0.3(17) . . . . ?
C56 N27 C60 C59 4.8(15) . . . . ?
Cu9 N27 C60 C59 -175.1(7) . . . . ?
C58 C59 C60 N27 -3.2(16) . . . . ?
C65 N28 C61 C62 -2.7(13) . . . . ?
Cu1 N28 C61 C62 168.3(7) . . . . ?
N28 C61 C62 C63 1.7(15) . . . . ?
C61 C62 C63 C64 -0.4(15) . . . . ?
C62 C63 C64 C65 0.2(15) . . . . ?
C61 N28 C65 C64 2.3(12) . . . . ?
Cu1 N28 C65 C64 -170.0(6) . . . . ?
C61 N28 C65 C66 -178.5(8) . . . . ?
Cu1 N28 C65 C66 9.2(9) . . . . ?
C63 C64 C65 N28 -1.1(14) . . . . ?
C63 C64 C65 C66 179.7(9) . . . . ?
N31 N30 C66 N29 -0.7(13) . . . . ?
Cu1 N30 C66 N29 -178.3(7) . . . . ?
N31 N30 C66 C65 -178.8(6) . . . . ?
Cu1 N30 C66 C65 3.6(10) . . . . ?
N28 C65 C66 N29 173.1(8) . . . . ?
C64 C65 C66 N29 -7.8(14) . . . . ?
N28 C65 C66 N30 -8.7(11) . . . . ?
C64 C65 C66 N30 170.5(8) . . . . ?
Cu1 O10 C67 N31 -0.6(9) . . . . ?
Cu2 O10 C67 N31 170.1(6) . . . . ?
Cu1 O10 C67 C68 180.0(5) . . . . ?
Cu2 O10 C67 C68 -9.4(8) . . . . ?
N30 N31 C67 O10 1.2(11) . . . . ?
N30 N31 C67 C68 -179.3(6) . . . . ?
C73 N32 C68 C69 2.6(11) . . . . ?
Cu2 N32 C68 C69 -168.5(6) . . . . ?
C73 N32 C68 C67 -178.8(6) . . . . ?
Cu2 N32 C68 C67 10.1(8) . . . . ?
O10 C67 C68 N32 0.9(10) . . . . ?
N31 C67 C68 N32 -178.6(7) . . . . ?
O10 C67 C68 C69 179.4(8) . . . . ?
N31 C67 C68 C69 -0.1(12) . . . . ?
N32 C68 C69 C70 -1.0(12) . . . . ?
C67 C68 C69 C70 -179.4(8) . . . . ?
C122 O11 C70 C72 170(2) . . . . ?
C71 O11 C70 C72 6.7(19) . . . . ?
C122 O11 C70 C69 -14(2) . . . . ?
C71 O11 C70 C69 -177.7(14) . . . . ?
C68 C69 C70 C72 -2.2(14) . . . . ?
C68 C69 C70 O11 -177.8(8) . . . . ?
C70 O11 C71 C122 166(2) . . . . ?
O11 C70 C72 C73 179.0(8) . . . . ?
C69 C70 C72 C73 3.6(13) . . . . ?
C68 N32 C73 C72 -1.1(11) . . . . ?
Cu2 N32 C73 C72 170.1(6) . . . . ?
C68 N32 C73 C74 -179.3(6) . . . . ?
Cu2 N32 C73 C74 -8.1(8) . . . . ?
C70 C72 C73 N32 -2.0(12) . . . . ?
C70 C72 C73 C74 176.1(8) . . . . ?
Cu3 O12 C74 N33 -9.4(9) . . . . ?
Cu2 O12 C74 N33 170.5(6) . . . . ?
Cu3 O12 C74 C73 171.8(5) . . . . ?
Cu2 O12 C74 C73 -8.3(8) . . . . ?
N34 N33 C74 O12 2.9(11) . . . . ?
N34 N33 C74 C73 -178.3(7) . . . . ?
N32 C73 C74 O12 10.9(10) . . . . ?
C72 C73 C74 O12 -167.2(7) . . . . ?
N32 C73 C74 N33 -167.9(7) . . . . ?
C72 C73 C74 N33 14.0(11) . . . . ?
N33 N34 C75 N35 -0.2(17) . . . . ?
Cu3 N34 C75 N35 -175.5(10) . . . . ?
N33 N34 C75 C76 175.6(8) . . . . ?
Cu3 N34 C75 C76 0.4(12) . . . . ?
C80 N36 C76 C77 5.1(16) . . . . ?
Cu3 N36 C76 C77 -173.6(9) . . . . ?
C80 N36 C76 C75 -177.9(9) . . . . ?
Cu3 N36 C76 C75 3.4(11) . . . . ?
N34 C75 C76 N36 -2.6(13) . . . . ?
N35 C75 C76 N36 173.5(10) . . . . ?
N34 C75 C76 C77 174.5(10) . . . . ?
N35 C75 C76 C77 -9.4(16) . . . . ?
N36 C76 C77 C78 -6.7(17) . . . . ?
C75 C76 C77 C78 176.5(10) . . . . ?
C76 C77 C78 C79 4.6(18) . . . . ?
C77 C78 C79 C80 -1.3(18) . . . . ?
C76 N36 C80 C79 -1.3(16) . . . . ?
Cu3 N36 C80 C79 177.2(8) . . . . ?
C78 C79 C80 N36 -0.5(17) . . . . ?
C85 N37 C81 C82 3.8(12) . . . . ?
Cu4 N37 C81 C82 -167.9(6) . . . . ?
N37 C81 C82 C83 -3.3(14) . . . . ?
C81 C82 C83 C84 1.8(15) . . . . ?
C82 C83 C84 C85 -0.8(14) . . . . ?
C81 N37 C85 C84 -2.7(11) . . . . ?
Cu4 N37 C85 C84 170.3(6) . . . . ?
C81 N37 C85 C86 178.5(7) . . . . ?
Cu4 N37 C85 C86 -8.4(8) . . . . ?
C83 C84 C85 N37 1.3(13) . . . . ?
C83 C84 C85 C86 179.8(8) . . . . ?
N40 N39 C86 N38 1.8(11) . . . . ?
Cu4 N39 C86 N38 178.6(6) . . . . ?
N40 N39 C86 C85 -174.8(6) . . . . ?
Cu4 N39 C86 C85 2.1(9) . . . . ?
N37 C85 C86 N39 4.7(9) . . . . ?
C84 C85 C86 N39 -174.0(7) . . . . ?
N37 C85 C86 N38 -171.9(7) . . . . ?
C84 C85 C86 N38 9.4(12) . . . . ?
N39 N40 C87 O13 3.6(10) . . . . ?
N39 N40 C87 C88 -177.0(5) . . . . ?
Cu4 O13 C87 N40 -8.1(8) . . . . ?
Cu5 O13 C87 N40 171.5(6) . . . . ?
Cu4 O13 C87 C88 172.5(5) . . . . ?
Cu5 O13 C87 C88 -8.0(7) . . . . ?
C93 N41 C88 C89 -0.9(10) . . . . ?
Cu5 N41 C88 C89 179.9(5) . . . . ?
C93 N41 C88 C87 179.8(6) . . . . ?
Cu5 N41 C88 C87 0.7(8) . . . . ?
N40 C87 C88 N41 -174.0(6) . . . . ?
O13 C87 C88 N41 5.5(9) . . . . ?
N40 C87 C88 C89 6.7(10) . . . . ?
O13 C87 C88 C89 -173.8(7) . . . . ?
N41 C88 C89 C90 0.6(11) . . . . ?
C87 C88 C89 C90 179.8(7) . . . . ?
C91 O14 C90 C89 5.3(13) . . . . ?
C91 O14 C90 C92 -174.2(9) . . . . ?
C88 C89 C90 O14 -178.7(7) . . . . ?
C88 C89 C90 C92 0.8(12) . . . . ?
O14 C90 C92 C93 177.8(7) . . . . ?
C89 C90 C92 C93 -1.6(12) . . . . ?
C88 N41 C93 C92 0.0(10) . . . . ?
Cu5 N41 C93 C92 179.1(5) . . . . ?
C88 N41 C93 C94 -179.1(6) . . . . ?
Cu5 N41 C93 C94 0.0(8) . . . . ?
C90 C92 C93 N41 1.3(11) . . . . ?
C90 C92 C93 C94 -179.8(7) . . . . ?
Cu6 O15 C94 N42 -6.7(9) . . . . ?
Cu5 O15 C94 N42 171.7(6) . . . . ?
Cu6 O15 C94 C93 171.5(5) . . . . ?
Cu5 O15 C94 C93 -10.0(7) . . . . ?
N43 N42 C94 O15 1.5(10) . . . . ?
N43 N42 C94 C93 -176.7(6) . . . . ?
N41 C93 C94 O15 7.3(9) . . . . ?
C92 C93 C94 O15 -171.7(7) . . . . ?
N41 C93 C94 N42 -174.3(6) . . . . ?
C92 C93 C94 N42 6.6(11) . . . . ?
N42 N43 C95 N44 2.0(14) . . . . ?
Cu6 N43 C95 N44 -178.8(8) . . . . ?
N42 N43 C95 C96 -176.8(7) . . . . ?
Cu6 N43 C95 C96 2.4(10) . . . . ?
C100 N45 C96 C97 1.2(16) . . . . ?
Cu6 N45 C96 C97 175.9(9) . . . . ?
C100 N45 C96 C95 -179.7(9) . . . . ?
Cu6 N45 C96 C95 -5.0(10) . . . . ?
N43 C95 C96 N45 2.1(12) . . . . ?
N44 C95 C96 N45 -176.8(9) . . . . ?
N43 C95 C96 C97 -178.8(10) . . . . ?
N44 C95 C96 C97 2.3(16) . . . . ?
N45 C96 C97 C98 0(2) . . . . ?
C95 C96 C97 C98 -179.0(12) . . . . ?
C96 C97 C98 C99 -3(2) . . . . ?
C97 C98 C99 C100 5(3) . . . . ?
C96 N45 C100 C99 0.5(17) . . . . ?
Cu6 N45 C100 C99 -173.2(9) . . . . ?
C98 C99 C100 N45 -4(2) . . . . ?
C105 N46 C101 C102 0.7(14) . . . . ?
Cu7 N46 C101 C102 179.7(7) . . . . ?
N46 C101 C102 C103 -1.0(16) . . . . ?
C101 C102 C103 C104 0.0(17) . . . . ?
C102 C103 C104 C105 1.2(18) . . . . ?
C101 N46 C105 C104 0.6(13) . . . . ?
Cu7 N46 C105 C104 -178.5(8) . . . . ?
C101 N46 C105 C106 -175.4(8) . . . . ?
Cu7 N46 C105 C106 5.5(9) . . . . ?
C103 C104 C105 N46 -1.6(16) . . . . ?
C103 C104 C105 C106 174.0(10) . . . . ?
N49 N48 C106 N47 -0.5(13) . . . . ?
Cu7 N48 C106 N47 -177.6(7) . . . . ?
N49 N48 C106 C105 179.6(6) . . . . ?
Cu7 N48 C106 C105 2.5(10) . . . . ?
N46 C105 C106 N48 -5.3(11) . . . . ?
C104 C105 C106 N48 178.8(9) . . . . ?
N46 C105 C106 N47 174.8(8) . . . . ?
C104 C105 C106 N47 -1.1(15) . . . . ?
Cu7 O16 C107 N49 -6.2(9) . . . . ?
Cu8 O16 C107 N49 167.6(6) . . . . ?
Cu7 O16 C107 C108 175.3(5) . . . . ?
Cu8 O16 C107 C108 -10.9(8) . . . . ?
N48 N49 C107 O16 1.3(10) . . . . ?
N48 N49 C107 C108 179.9(6) . . . . ?
C113 N50 C108 C109 -0.1(11) . . . . ?
Cu8 N50 C108 C109 173.6(6) . . . . ?
C113 N50 C108 C107 -179.6(6) . . . . ?
Cu8 N50 C108 C107 -6.0(8) . . . . ?
O16 C107 C108 N50 11.7(10) . . . . ?
N49 C107 C108 N50 -167.0(6) . . . . ?
O16 C107 C108 C109 -167.9(7) . . . . ?
N49 C107 C108 C109 13.5(11) . . . . ?
N50 C108 C109 C110 1.4(12) . . . . ?
C107 C108 C109 C110 -179.1(7) . . . . ?
C111 O17 C110 C109 -177.4(8) . . . . ?
C111 O17 C110 C112 2.9(12) . . . . ?
C108 C109 C110 O17 178.9(7) . . . . ?
C108 C109 C110 C112 -1.4(12) . . . . ?
O17 C110 C112 C113 179.8(7) . . . . ?
C109 C110 C112 C113 0.1(12) . . . . ?
C108 N50 C113 C112 -1.3(11) . . . . ?
Cu8 N50 C113 C112 -175.0(6) . . . . ?
C108 N50 C113 C114 179.6(6) . . . . ?
Cu8 N50 C113 C114 5.8(9) . . . . ?
C110 C112 C113 N50 1.2(12) . . . . ?
C110 C112 C113 C114 -179.7(7) . . . . ?
Cu9 O18 C114 N51 -3.5(10) . . . . ?
Cu8 O18 C114 N51 166.7(7) . . . . ?
Cu9 O18 C114 C113 177.8(5) . . . . ?
Cu8 O18 C114 C113 -11.9(8) . . . . ?
N52 N51 C114 O18 4.5(11) . . . . ?
N52 N51 C114 C113 -176.8(7) . . . . ?
N50 C113 C114 O18 5.3(10) . . . . ?
C112 C113 C114 O18 -173.8(7) . . . . ?
N50 C113 C114 N51 -173.4(7) . . . . ?
C112 C113 C114 N51 7.5(12) . . . . ?
N51 N52 C115 N53 2.7(14) . . . . ?
Cu9 N52 C115 N53 -177.7(8) . . . . ?
N51 N52 C115 C116 -173.2(7) . . . . ?
Cu9 N52 C115 C116 6.3(10) . . . . ?
C120 N54 C116 C117 -1.7(14) . . . . ?
Cu9 N54 C116 C117 -179.1(8) . . . . ?
C120 N54 C116 C115 177.8(8) . . . . ?
Cu9 N54 C116 C115 0.4(9) . . . . ?
N52 C115 C116 N54 -4.1(11) . . . . ?
N53 C115 C116 N54 179.8(9) . . . . ?
N52 C115 C116 C117 175.4(9) . . . . ?
N53 C115 C116 C117 -0.7(15) . . . . ?
N54 C116 C117 C118 1.0(16) . . . . ?
C115 C116 C117 C118 -178.4(10) . . . . ?
C116 C117 C118 C119 0.3(17) . . . . ?
C117 C118 C119 C120 -0.9(18) . . . . ?
C116 N54 C120 C119 1.1(15) . . . . ?
Cu9 N54 C120 C119 178.1(8) . . . . ?
C118 C119 C120 N54 0.2(18) . . . . ?
C70 O11 C122 C71 -166(2) . . . . ?
